data_4126600
loop_
_publ_author_name
'Perla, Luis G.'
'Mu\~noz-Castro, Alvaro'
'Sevov, Slavi C.'

_publ_section_title
;
 Eclipsed- and Staggered-[Ge18Pd3{E(i)Pr3}6](2-) (E = Si, Sn): Positional
 Isomerism in Deltahedral Zintl Clusters.
;
_journal_name_full 'Journal of the American Chemical Society'
_journal_paper_doi 10.1021/jacs.7b08562
_journal_year 2017
_chemical_formula_moiety 'C108 H198 Ge18 Pd3 Sn6, C18 H36 K N2 O6, C18 H35 K N2 O6, 2(C4 H8 O)'
_chemical_formula_sum 'C156 H294 Ge18 K2 N4 O15 Pd3 Sn6'
_chemical_formula_weight 4882.09
_space_group_crystal_system triclinic
_space_group_IT_number 2
_space_group_name_Hall '-P 1'
_space_group_name_H-M_alt 'P -1'
_symmetry_space_group_name_Hall '-P 1'
_symmetry_space_group_name_H-M 'P -1'
_atom_sites_solution_hydrogens geom
_audit_creation_date 2017-07-27
_audit_creation_method
;
Olex2 1.2
(compiled Jul 19 2017 14:18:06 for OlexSys, GUI svn.r5370)
;
_cell_angle_alpha 95.902(3)
_cell_angle_beta 90.310(3)
_cell_angle_gamma 113.358(3)
_cell_formula_units_Z 2
_cell_length_a 16.848(4)
_cell_length_b 19.140(5)
_cell_length_c 32.176(8)
_cell_measurement_reflns_used 9151
_cell_measurement_temperature 120(2)
_cell_measurement_theta_max 28.28
_cell_measurement_theta_min 2.17
_cell_volume 9463(4)
_computing_cell_refinement 'SAINT v8.37A (Bruker, 2015)'
_computing_data_reduction 'SAINT v8.37A (Bruker, 2015)'
_computing_molecular_graphics 'Olex2 (Dolomanov et al., 2009)'
_computing_publication_material 'Olex2 (Dolomanov et al., 2009)'
_computing_structure_refinement 'ShelXL (Sheldrick, 2015)'
_computing_structure_solution 'ShelXT (Sheldrick, 2015)'
_diffrn_ambient_temperature 120.52
_diffrn_detector_area_resol_mean 8
_diffrn_measured_fraction_theta_full 0.923
_diffrn_measured_fraction_theta_max 0.848
_diffrn_measurement_device_type 'Bruker APEX-II CCD'
_diffrn_measurement_method '\f and \w scans'
_diffrn_radiation_type MoK\a
_diffrn_radiation_wavelength 0.71073
_diffrn_reflns_av_R_equivalents 0.0390
_diffrn_reflns_av_unetI/netI 0.0354
_diffrn_reflns_Laue_measured_fraction_full 0.923
_diffrn_reflns_Laue_measured_fraction_max 0.848
_diffrn_reflns_limit_h_max 22
_diffrn_reflns_limit_h_min -22
_diffrn_reflns_limit_k_max 25
_diffrn_reflns_limit_k_min -25
_diffrn_reflns_limit_l_max 42
_diffrn_reflns_limit_l_min -42
_diffrn_reflns_number 187718
_diffrn_reflns_point_group_measured_fraction_full 0.923
_diffrn_reflns_point_group_measured_fraction_max 0.848
_diffrn_reflns_theta_full 26.000
_diffrn_reflns_theta_max 29.442
_diffrn_reflns_theta_min 0.637
_diffrn_standards_number 0
_exptl_absorpt_coefficient_mu 3.957
_exptl_absorpt_correction_T_max 0.7457
_exptl_absorpt_correction_T_min 0.4911
_exptl_absorpt_correction_type numerical
_exptl_absorpt_process_details
;
SADABS-2014/5 (Bruker,2014) was used for absorption correction.
wR2(int) was 0.1308 before and 0.0521 after correction.
The Ratio of minimum to maximum transmission is 0.6586.
The \l/2 correction factor is Not present.
;
_exptl_crystal_density_diffrn 1.713
_exptl_crystal_description block
_exptl_crystal_F_000 4860
_exptl_crystal_size_max 0.645
_exptl_crystal_size_mid 0.384
_exptl_crystal_size_min 0.384
_refine_diff_density_max 1.847
_refine_diff_density_min -1.312
_refine_diff_density_rms 0.183
_refine_ls_extinction_method none
_refine_ls_goodness_of_fit_ref 1.044
_refine_ls_hydrogen_treatment constr
_refine_ls_matrix_type full
_refine_ls_number_parameters 1742
_refine_ls_number_reflns 44513
_refine_ls_number_restraints 0
_refine_ls_restrained_S_all 1.044
_refine_ls_R_factor_all 0.0519
_refine_ls_R_factor_gt 0.0396
_refine_ls_shift/su_max 0.002
_refine_ls_shift/su_mean 0.000
_refine_ls_structure_factor_coef Fsqd
_refine_ls_weighting_details 'w=1/[\s^2^(Fo^2^)+(0.0329P)^2^+79.0464P] where P=(Fo^2^+2Fc^2^)/3'
_refine_ls_weighting_scheme calc
_refine_ls_wR_factor_gt 0.0949
_refine_ls_wR_factor_ref 0.1010
_reflns_Friedel_coverage 0.000
_reflns_number_gt 37801
_reflns_number_total 44513
_reflns_threshold_expression 'I > 2\s(I)'
_cod_data_source_file ja7b08562_si_003.cif
_cod_data_source_block ge18pd3(sncy3)6
_cod_database_code 4126600
_shelx_shelxl_version_number 2016/6
_shelx_space_group_comment
;
The symmetry employed for this shelxl refinement is uniquely defined
by the following loop, which should always be used as a source of
symmetry information in preference to the above space-group names.
They are only intended as comments.
;
_shelx_estimated_absorpt_t_max 0.312
_shelx_estimated_absorpt_t_min 0.185
_olex2_refinement_description
;
1. Fixed Uiso
 At 1.2 times of:
  All C(H) groups, All C(H,H) groups
2.a Ternary CH refined with riding coordinates:
 C67(H67), C79(H79), C103(H103), C91(H91), C7(H7), C61(H61), C55(H55),
 C85(H85), C97(H97), C19(H19), C73(H73), C49(H49), C1(H1), C37(H37), C31(H31),
 C13(H13), C43(H43), C25(H25)
2.b Secondary CH2 refined with riding coordinates:
 C9(H9A,H9B), C8(H8A,H8B), C92(H92A,H92B), C10(H10A,H10B), C108(H10C,H10D),
 C84(H84A,H84B), C82(H82A,H82B), C104(H10E,H10F), C96(H96A,H96B), C59(H59A,
 H59B), C60(H60A,H60B), C107(H10G,H10H), C83(H83A,H83B), C78(H78A,H78B),
 C11(H11A,H11B), C106(H10I,H10J), C93(H93A,H93B), C68(H68A,H68B), C69(H69A,
 H69B), C101(H10K,H10L), C12(H12A,H12B), C81(H81A,H81B), C63(H63A,H63B),
 C54(H54A,H54B), C71(H71A,H71B), C80(H80A,H80B), C72(H72A,H72B), C64(H64A,H64B),
  C126(H12C,H12D), C102(H10M,H10N), C62(H62A,H62B), C118(H11C,H11D), C56(H56A,
 H56B), C70(H70A,H70B), C65(H65A,H65B), C66(H66A,H66B), C94(H94A,H94B),
 C119(H11E,H11F), C42(H42A,H42B), C2(H2A,H2B), C5(H5A,H5B), C38(H38A,H38B),
 C57(H57A,H57B), C32(H32A,H32B), C143(H14C,H14D), C117(H11G,H11H), C105(H10O,
 H10P), C95(H95A,H95B), C48(H48A,H48B), C115(H11I,H11J), C6(H6A,H6B), C100(H10Q,
 H10R), C120(H12E,H12F), C14(H14A,H14B), C98(H98A,H98B), C58(H58A,H58B),
 C39(H39A,H39B), C51(H51A,H51B), C144(H14E,H14F), C129(H12Q,H12R), C40(H40A,
 H40B), C50(H50A,H50B), C74(H74A,H74B), C20(H20A,H20B), C53(H53A,H53B),
 C109(H10S,H10T), C77(H77A,H77B), C86(H86A,H86B), C110(H11K,H11L), C125(H12G,
 H12H), C52(H52A,H52B), C18(H18A,H18B), C24(H24A,H24B), C130(H13A,H13B),
 C22(H22A,H22B), C121(H12I,H12J), C75(H75A,H75B), C131(H13C,H13D), C116(H11M,
 H11N), C34(H34A,H34B), C142(H14G,H14H), C41(H41A,H41B), C123(H12K,H12L),
 C135(H13E,H13F), C76(H76A,H76B), C114(H11O,H11P), C30(H30A,H30B), C21(H21A,
 H21B), C33(H33A,H33B), C122(H12M,H12N), C15(H15A,H15B), C99(H99A,H99B),
 C124(H12O,H12P), C133(H13G,H13H), C111(H11Q,H11R), C4(H4A,H4B), C16(H16A,H16B),
  C112(H11S,H11T), C113(H11U,H11V), C156(H15C,H15D), C36(H36A,H36B), C87(H87A,
 H87B), C23(H23A,H23B), C88(H88A,H88B), C47(H47A,H47B), C26(H26A,H26B),
 C27(H27A,H27B), C132(H13I,H13J), C128(H12S,H12T), C35(H35A,H35B), C141(H14I,
 H14J), C17(H17A,H17B), C29(H29A,H29B), C89(H89A,H89B), C28(H28A,H28B),
 C90(H90A,H90B), C3(H3A,H3B), C137(H13K,H13L), C127(H12U,H12V), C44(H44A,H44B),
 C138(H13M,H13N), C46(H46A,H46B), C139(H13O,H13P), C136(H13Q,H13R), C45(H45A,
 H45B), C154(H15E,H15F), C140(H14K,H14L), C153(H15G,H15H), C155(H15I,H15J),
 C146(H14M,H14N), C145(H14O,H14P), C148(H14Q,H14R), C147(H14S,H14T)
2.c Aromatic/amide H refined with riding coordinates:
 C134(H134)
;
_olex2_submission_special_instructions 'No special instructions were received'

loop_
_space_group_symop_operation_xyz
'x, y, z'
'-x, -y, -z'

loop_
_atom_site_label
_atom_site_type_symbol
_atom_site_fract_x
_atom_site_fract_y
_atom_site_fract_z
_atom_site_U_iso_or_equiv
_atom_site_adp_type
_atom_site_occupancy
_atom_site_site_symmetry_order
_atom_site_calc_flag
_atom_site_refinement_flags_posn
Sn4 Sn 0.04038(2) 0.73684(2) 0.22725(2) 0.01225(6) Uani 1 1 d .
Sn1 Sn 0.45509(2) 0.46244(2) 0.30693(2) 0.01439(6) Uani 1 1 d .
Sn5 Sn 0.32459(2) 0.50090(2) 0.10266(2) 0.01499(6) Uani 1 1 d .
Sn6 Sn 0.56891(2) 0.85153(2) 0.28310(2) 0.01539(6) Uani 1 1 d .
Sn3 Sn -0.03730(2) 0.34850(2) 0.22863(2) 0.01749(7) Uani 1 1 d .
Sn2 Sn 0.18435(2) 0.67974(2) 0.41520(2) 0.01813(7) Uani 1 1 d .
Pd2 Pd 0.35697(2) 0.60747(2) 0.24204(2) 0.01158(6) Uani 1 1 d .
Pd1 Pd 0.17901(2) 0.56999(2) 0.21652(2) 0.01138(6) Uani 1 1 d .
Pd3 Pd 0.26482(2) 0.69235(2) 0.28353(2) 0.01158(6) Uani 1 1 d .
Ge12 Ge 0.41295(3) 0.75218(3) 0.25549(2) 0.01201(9) Uani 1 1 d .
Ge11 Ge 0.29778(3) 0.58745(3) 0.16646(2) 0.01220(9) Uani 1 1 d .
Ge9 Ge 0.09565(3) 0.59333(3) 0.28411(2) 0.01321(9) Uani 1 1 d .
Ge8 Ge 0.37540(3) 0.65298(3) 0.32570(2) 0.01369(9) Uani 1 1 d .
Ge7 Ge 0.24375(3) 0.46136(3) 0.22068(2) 0.01360(9) Uani 1 1 d .
Ge10 Ge 0.17592(3) 0.70147(3) 0.22293(2) 0.01172(9) Uani 1 1 d .
Ge6 Ge 0.10530(3) 0.46281(3) 0.25675(2) 0.01283(9) Uani 1 1 d .
Ge15 Ge 0.45199(3) 0.69361(3) 0.18591(2) 0.01350(9) Uani 1 1 d .
Ge4 Ge 0.33607(3) 0.51244(3) 0.29146(2) 0.01332(9) Uani 1 1 d .
Ge18 Ge 0.34276(3) 0.71244(3) 0.12846(2) 0.01468(9) Uani 1 1 d .
Ge5 Ge 0.21425(3) 0.62066(3) 0.34366(2) 0.01329(9) Uani 1 1 d .
Ge13 Ge 0.31046(3) 0.82430(3) 0.24939(2) 0.01430(9) Uani 1 1 d .
Ge3 Ge 0.09860(3) 0.48245(3) 0.33670(2) 0.01519(10) Uani 1 1 d .
Ge17 Ge 0.25751(3) 0.78758(3) 0.16620(2) 0.01418(9) Uani 1 1 d .
Ge14 Ge 0.17499(3) 0.63265(3) 0.14750(2) 0.01407(9) Uani 1 1 d .
Ge16 Ge 0.42176(3) 0.82357(3) 0.18897(2) 0.01434(9) Uani 1 1 d .
Ge1 Ge 0.18782(3) 0.40341(3) 0.29975(2) 0.01558(10) Uani 1 1 d .
Ge2 Ge 0.26696(3) 0.51832(3) 0.36236(2) 0.01583(10) Uani 1 1 d .
K1 K 0.50950(7) 1.13703(6) 0.08317(4) 0.0217(2) Uani 1 1 d .
K2 K 0.03923(8) 0.15153(8) 0.43530(4) 0.0301(3) Uani 1 1 d .
O4 O 0.3772(2) 1.0394(2) 0.12988(12) 0.0238(8) Uani 1 1 d .
O6 O 0.5392(3) 1.2915(2) 0.08654(15) 0.0352(10) Uani 1 1 d .
O7 O 0.1280(3) 0.1429(3) 0.50968(13) 0.0365(10) Uani 1 1 d .
O3 O 0.3361(3) 1.0709(2) 0.05022(12) 0.0286(9) Uani 1 1 d .
O5 O 0.6105(3) 1.2449(3) 0.15169(14) 0.0346(10) Uani 1 1 d .
C9 C 0.6673(3) 0.6278(3) 0.23993(17) 0.0236(11) Uani 1 1 d .
H9A H 0.689210 0.684446 0.243980 0.028 Uiso 1 1 calc R
H9B H 0.716118 0.613286 0.245679 0.028 Uiso 1 1 calc R
C8 C 0.5965(3) 0.5942(3) 0.27049(16) 0.0197(10) Uani 1 1 d .
H8A H 0.621247 0.611764 0.299531 0.024 Uiso 1 1 calc R
H8B H 0.550375 0.613109 0.266596 0.024 Uiso 1 1 calc R
O12 O -0.0469(3) 0.0142(3) 0.37938(13) 0.0361(10) Uani 1 1 d .
O1 O 0.6169(3) 1.0545(2) 0.07434(14) 0.0317(9) Uani 1 1 d .
C67 C -0.0225(3) 0.7237(3) 0.28743(15) 0.0162(9) Uani 1 1 d .
H67 H 0.021822 0.726813 0.309144 0.019 Uiso 1 1 calc R
O8 O -0.0513(3) 0.1020(3) 0.50813(13) 0.0325(9) Uani 1 1 d .
O2 O 0.5900(3) 1.1290(3) 0.00666(13) 0.0357(10) Uani 1 1 d .
C79 C 0.4642(3) 0.5498(3) 0.09364(15) 0.0153(9) Uani 1 1 d .
H79 H 0.493663 0.552933 0.121266 0.018 Uiso 1 1 calc R
C103 C 0.6637(3) 0.8412(3) 0.23905(16) 0.0198(10) Uani 1 1 d .
H103 H 0.645101 0.785255 0.229736 0.024 Uiso 1 1 calc R
C91 C 0.6134(3) 0.8348(3) 0.34373(15) 0.0183(9) Uani 1 1 d .
H91 H 0.672690 0.875561 0.350570 0.022 Uiso 1 1 calc R
C92 C 0.6207(3) 0.7573(3) 0.34057(16) 0.0201(10) Uani 1 1 d .
H92A H 0.563868 0.716415 0.330815 0.024 Uiso 1 1 calc R
H92B H 0.662942 0.756612 0.319421 0.024 Uiso 1 1 calc R
C10 C 0.6325(3) 0.5988(3) 0.19499(17) 0.0239(11) Uani 1 1 d .
H10A H 0.679843 0.619546 0.175795 0.029 Uiso 1 1 calc R
H10B H 0.587081 0.617221 0.188510 0.029 Uiso 1 1 calc R
C108 C 0.7568(3) 0.8699(3) 0.25799(17) 0.0222(10) Uani 1 1 d .
H10C H 0.777948 0.925346 0.267578 0.027 Uiso 1 1 calc R
H10D H 0.756980 0.842928 0.282627 0.027 Uiso 1 1 calc R
C7 C 0.5573(3) 0.5067(3) 0.26379(15) 0.0167(9) Uani 1 1 d .
H7 H 0.603636 0.488445 0.269942 0.020 Uiso 1 1 calc R
C84 C 0.5007(3) 0.6305(3) 0.08039(15) 0.0178(9) Uani 1 1 d .
H84A H 0.475164 0.629428 0.052415 0.021 Uiso 1 1 calc R
H84B H 0.484136 0.664693 0.100408 0.021 Uiso 1 1 calc R
C61 C 0.0663(3) 0.8552(3) 0.21635(15) 0.0173(9) Uani 1 1 d .
H61 H 0.012956 0.863446 0.224033 0.021 Uiso 1 1 calc R
C82 C 0.6271(3) 0.6105(3) 0.04888(16) 0.0207(10) Uani 1 1 d .
H82A H 0.607381 0.611310 0.019971 0.025 Uiso 1 1 calc R
H82B H 0.691097 0.630214 0.050044 0.025 Uiso 1 1 calc R
C55 C -0.0452(3) 0.6661(3) 0.17448(15) 0.0192(10) Uani 1 1 d .
H55 H -0.009908 0.677566 0.149236 0.023 Uiso 1 1 calc R
C104 C 0.6653(3) 0.8800(4) 0.19958(18) 0.0262(11) Uani 1 1 d .
H10E H 0.605563 0.861852 0.187242 0.031 Uiso 1 1 calc R
H10F H 0.686651 0.936027 0.207287 0.031 Uiso 1 1 calc R
C96 C 0.5557(3) 0.8417(3) 0.37953(18) 0.0265(11) Uani 1 1 d .
H96A H 0.558895 0.894779 0.383550 0.032 Uiso 1 1 calc R
H96B H 0.494834 0.807021 0.371545 0.032 Uiso 1 1 calc R
O9 O -0.0520(4) 0.2322(3) 0.40714(16) 0.0458(12) Uani 1 1 d .
C85 C 0.2590(3) 0.4998(3) 0.04326(16) 0.0247(11) Uani 1 1 d .
H85 H 0.284212 0.475674 0.020919 0.030 Uiso 1 1 calc R
C59 C -0.1725(3) 0.6396(4) 0.12485(17) 0.0315(13) Uani 1 1 d .
H59A H -0.224357 0.650627 0.120403 0.038 Uiso 1 1 calc R
H59B H -0.134886 0.656108 0.101126 0.038 Uiso 1 1 calc R
C60 C -0.1234(3) 0.6850(3) 0.16576(16) 0.0205(10) Uani 1 1 d .
H60A H -0.103769 0.740531 0.163712 0.025 Uiso 1 1 calc R
H60B H -0.162669 0.672153 0.189189 0.025 Uiso 1 1 calc R
C107 C 0.8182(3) 0.8563(4) 0.22607(19) 0.0285(12) Uani 1 1 d .
H10G H 0.878082 0.879465 0.238582 0.034 Uiso 1 1 calc R
H10H H 0.802064 0.800513 0.219717 0.034 Uiso 1 1 calc R
C97 C 0.5801(3) 0.9702(3) 0.28807(17) 0.0226(10) Uani 1 1 d .
H97 H 0.576004 0.983379 0.259080 0.027 Uiso 1 1 calc R
C19 C 0.0457(4) 0.6250(4) 0.42523(17) 0.0296(13) Uani 1 1 d .
H19 H 0.014702 0.615442 0.397284 0.036 Uiso 1 1 calc R
C73 C 0.2967(3) 0.3794(3) 0.10790(16) 0.0229(10) Uani 1 1 d .
H73 H 0.308120 0.357648 0.080084 0.027 Uiso 1 1 calc R
N1 N 0.5600(3) 1.0818(3) 0.15912(16) 0.0284(10) Uani 1 1 d .
N2 N 0.4607(4) 1.1916(3) 0.00668(16) 0.0325(11) Uani 1 1 d .
C83 C 0.5990(3) 0.6623(3) 0.07890(15) 0.0189(9) Uani 1 1 d .
H83A H 0.620467 0.714153 0.069753 0.023 Uiso 1 1 calc R
H83B H 0.624820 0.666632 0.107269 0.023 Uiso 1 1 calc R
C78 C 0.3583(4) 0.3700(3) 0.13975(18) 0.0275(11) Uani 1 1 d .
H78A H 0.350756 0.392714 0.167729 0.033 Uiso 1 1 calc R
H78B H 0.418636 0.398593 0.132304 0.033 Uiso 1 1 calc R
C11 C 0.5946(3) 0.5113(3) 0.18806(17) 0.0242(11) Uani 1 1 d .
H11A H 0.570648 0.493683 0.158902 0.029 Uiso 1 1 calc R
H11B H 0.641043 0.492989 0.192383 0.029 Uiso 1 1 calc R
C106 C 0.8157(3) 0.8902(3) 0.18548(19) 0.0271(12) Uani 1 1 d .
H10I H 0.850744 0.874661 0.164877 0.033 Uiso 1 1 calc R
H10J H 0.841517 0.946782 0.190907 0.033 Uiso 1 1 calc R
C93 C 0.6492(3) 0.7400(4) 0.38214(18) 0.0273(12) Uani 1 1 d .
H93A H 0.649920 0.688282 0.378718 0.033 Uiso 1 1 calc R
H93B H 0.708591 0.777639 0.390730 0.033 Uiso 1 1 calc R
C49 C -0.1505(3) 0.3491(3) 0.26092(16) 0.0198(10) Uani 1 1 d .
H49 H -0.202051 0.304642 0.247466 0.024 Uiso 1 1 calc R
C68 C -0.0525(4) 0.7883(3) 0.30067(18) 0.0276(12) Uani 1 1 d .
H68A H -0.002862 0.838332 0.301024 0.033 Uiso 1 1 calc R
H68B H -0.097063 0.786572 0.279925 0.033 Uiso 1 1 calc R
C69 C -0.0901(4) 0.7813(4) 0.34398(18) 0.0295(12) Uani 1 1 d .
H69A H -0.044136 0.787765 0.365173 0.035 Uiso 1 1 calc R
H69B H -0.111045 0.822397 0.350987 0.035 Uiso 1 1 calc R
C101 C 0.6770(4) 1.1095(3) 0.3126(2) 0.0320(13) Uani 1 1 d .
H10K H 0.733036 1.142978 0.327435 0.038 Uiso 1 1 calc R
H10L H 0.676474 1.125968 0.284507 0.038 Uiso 1 1 calc R
C12 C 0.5234(3) 0.4778(3) 0.21824(16) 0.0221(10) Uani 1 1 d .
H12A H 0.501387 0.421188 0.214119 0.027 Uiso 1 1 calc R
H12B H 0.474743 0.492431 0.212205 0.027 Uiso 1 1 calc R
C81 C 0.5900(4) 0.5284(3) 0.0597(2) 0.0287(12) Uani 1 1 d .
H81A H 0.616734 0.526327 0.086812 0.034 Uiso 1 1 calc R
H81B H 0.604420 0.495331 0.038032 0.034 Uiso 1 1 calc R
C63 C 0.0887(4) 0.9523(3) 0.16492(18) 0.0261(11) Uani 1 1 d .
H63A H 0.101120 0.961712 0.135496 0.031 Uiso 1 1 calc R
H63B H 0.033230 0.956776 0.170881 0.031 Uiso 1 1 calc R
C54 C -0.1451(4) 0.3381(3) 0.30716(18) 0.0268(11) Uani 1 1 d .
H54A H -0.092137 0.379203 0.320923 0.032 Uiso 1 1 calc R
H54B H -0.141004 0.288407 0.309429 0.032 Uiso 1 1 calc R
C71 C -0.1367(4) 0.6386(3) 0.33128(18) 0.0281(12) Uani 1 1 d .
H71A H -0.187329 0.589059 0.330313 0.034 Uiso 1 1 calc R
H71B H -0.093060 0.638487 0.351977 0.034 Uiso 1 1 calc R
C80 C 0.4908(3) 0.4977(3) 0.06272(19) 0.0261(11) Uani 1 1 d .
H80A H 0.463658 0.493801 0.034728 0.031 Uiso 1 1 calc R
H80B H 0.469255 0.445736 0.071710 0.031 Uiso 1 1 calc R
C72 C -0.0982(3) 0.6467(3) 0.28804(16) 0.0194(10) Uani 1 1 d .
H72A H -0.078230 0.604992 0.280636 0.023 Uiso 1 1 calc R
H72B H -0.143504 0.641573 0.266832 0.023 Uiso 1 1 calc R
C1 C 0.5151(3) 0.5072(4) 0.36994(17) 0.0259(11) Uani 1 1 d .
H1 H 0.515067 0.559379 0.376769 0.031 Uiso 1 1 calc R
C64 C 0.1606(4) 1.0125(3) 0.19371(18) 0.0279(12) Uani 1 1 d .
H64A H 0.217099 1.012585 0.185310 0.033 Uiso 1 1 calc R
H64B H 0.161433 1.063756 0.190635 0.033 Uiso 1 1 calc R
C126 C 0.4594(5) 1.2660(4) 0.0210(2) 0.0400(16) Uani 1 1 d .
H12C H 0.407772 1.257981 0.037568 0.048 Uiso 1 1 calc R
H12D H 0.453645 1.290868 -0.003719 0.048 Uiso 1 1 calc R
C102 C 0.6679(3) 1.0256(3) 0.30832(18) 0.0250(11) Uani 1 1 d .
H10M H 0.714567 1.020967 0.291148 0.030 Uiso 1 1 calc R
H10N H 0.675091 1.011301 0.336373 0.030 Uiso 1 1 calc R
C62 C 0.0799(3) 0.8707(3) 0.17063(16) 0.0198(10) Uani 1 1 d .
H62A H 0.030175 0.833046 0.152829 0.024 Uiso 1 1 calc R
H62B H 0.132805 0.864218 0.161508 0.024 Uiso 1 1 calc R
C118 C 0.3008(3) 0.9918(3) 0.10533(17) 0.0234(10) Uani 1 1 d .
H11C H 0.254321 0.964883 0.123824 0.028 Uiso 1 1 calc R
H11D H 0.312164 0.952863 0.086564 0.028 Uiso 1 1 calc R
O11 O 0.1327(3) 0.1027(4) 0.37508(16) 0.0523(14) Uani 1 1 d .
C56 C -0.0742(3) 0.5796(3) 0.17666(18) 0.0261(11) Uani 1 1 d .
H56A H -0.022877 0.567827 0.181453 0.031 Uiso 1 1 calc R
H56B H -0.112202 0.564046 0.200337 0.031 Uiso 1 1 calc R
C70 C -0.1646(4) 0.7035(4) 0.34518(17) 0.0274(12) Uani 1 1 d .
H70A H -0.184798 0.698720 0.373996 0.033 Uiso 1 1 calc R
H70B H -0.213468 0.699682 0.326573 0.033 Uiso 1 1 calc R
O10 O 0.1279(4) 0.3064(3) 0.43141(17) 0.0535(14) Uani 1 1 d .
N4 N -0.1534(3) 0.0777(3) 0.42984(16) 0.0330(11) Uani 1 1 d .
C65 C 0.1487(4) 0.9977(3) 0.23921(18) 0.0283(12) Uani 1 1 d .
H65A H 0.095982 1.004147 0.248793 0.034 Uiso 1 1 calc R
H65B H 0.198875 1.035450 0.256702 0.034 Uiso 1 1 calc R
C66 C 0.1403(3) 0.9156(3) 0.24450(16) 0.0210(10) Uani 1 1 d .
H66A H 0.195297 0.910930 0.237516 0.025 Uiso 1 1 calc R
H66B H 0.129804 0.906157 0.274060 0.025 Uiso 1 1 calc R
C94 C 0.5876(4) 0.7441(4) 0.41568(19) 0.0297(12) Uani 1 1 d .
H94A H 0.607618 0.734203 0.442581 0.036 Uiso 1 1 calc R
H94B H 0.529226 0.703745 0.407960 0.036 Uiso 1 1 calc R
C119 C 0.4023(4) 0.9949(3) 0.15557(19) 0.0304(13) Uani 1 1 d .
H11E H 0.415103 0.955554 0.137856 0.036 Uiso 1 1 calc R
H11F H 0.354353 0.968382 0.173449 0.036 Uiso 1 1 calc R
C42 C 0.0474(3) 0.2275(3) 0.2237(2) 0.0306(13) Uani 1 1 d .
H42A H 0.037094 0.217607 0.192949 0.037 Uiso 1 1 calc R
H42B H 0.102195 0.273168 0.230166 0.037 Uiso 1 1 calc R
C37 C -0.0274(3) 0.2436(3) 0.2435(2) 0.0263(12) Uani 1 1 d .
H37 H -0.015278 0.250484 0.274405 0.032 Uiso 1 1 calc R
C31 C 0.2579(3) 0.6607(4) 0.46571(16) 0.0254(11) Uani 1 1 d .
H31 H 0.234664 0.604189 0.467050 0.031 Uiso 1 1 calc R
C2 C 0.4637(4) 0.4575(5) 0.40216(19) 0.0454(18) Uani 1 1 d .
H2A H 0.460511 0.404766 0.395214 0.054 Uiso 1 1 calc R
H2B H 0.403983 0.455105 0.401213 0.054 Uiso 1 1 calc R
C5 C 0.6511(4) 0.5466(5) 0.4173(2) 0.0444(17) Uani 1 1 d .
H5A H 0.710585 0.548387 0.418434 0.053 Uiso 1 1 calc R
H5B H 0.654778 0.599468 0.424276 0.053 Uiso 1 1 calc R
C38 C -0.1123(4) 0.1730(3) 0.2346(2) 0.0334(14) Uani 1 1 d .
H38A H -0.126623 0.162444 0.204137 0.040 Uiso 1 1 calc R
H38B H -0.159577 0.183120 0.248480 0.040 Uiso 1 1 calc R
C57 C -0.1230(4) 0.5347(4) 0.1357(2) 0.0366(15) Uani 1 1 d .
H57A H -0.083059 0.546742 0.112507 0.044 Uiso 1 1 calc R
H57B H -0.143874 0.479121 0.137866 0.044 Uiso 1 1 calc R
C32 C 0.3540(4) 0.6869(4) 0.45776(18) 0.0307(13) Uani 1 1 d .
H32A H 0.378516 0.742337 0.454739 0.037 Uiso 1 1 calc R
H32B H 0.360904 0.659350 0.431174 0.037 Uiso 1 1 calc R
C143 C -0.1362(5) -0.0074(4) 0.3698(2) 0.0421(16) Uani 1 1 d .
H14C H -0.161884 -0.060755 0.356074 0.051 Uiso 1 1 calc R
H14D H -0.143812 0.026352 0.350141 0.051 Uiso 1 1 calc R
C117 C 0.2725(4) 1.0398(4) 0.07997(19) 0.0299(12) Uani 1 1 d .
H11G H 0.215791 1.008157 0.065300 0.036 Uiso 1 1 calc R
H11H H 0.266200 1.081777 0.098460 0.036 Uiso 1 1 calc R
C105 C 0.7226(4) 0.8633(4) 0.16712(19) 0.0340(14) Uani 1 1 d .
H10O H 0.722508 0.890012 0.142366 0.041 Uiso 1 1 calc R
H10P H 0.699363 0.807588 0.157958 0.041 Uiso 1 1 calc R
C95 C 0.5822(4) 0.8218(4) 0.42101(18) 0.0345(14) Uani 1 1 d .
H95A H 0.639257 0.861573 0.431537 0.041 Uiso 1 1 calc R
H95B H 0.539458 0.821635 0.442020 0.041 Uiso 1 1 calc R
C48 C -0.1616(4) 0.2949(4) 0.15011(18) 0.0351(14) Uani 1 1 d .
H48A H -0.199636 0.313692 0.166968 0.042 Uiso 1 1 calc R
H48B H -0.172654 0.242659 0.156926 0.042 Uiso 1 1 calc R
C115 C 0.3737(5) 1.1366(4) -0.0103(2) 0.0427(16) Uani 1 1 d .
H11I H 0.379229 1.091024 -0.025350 0.051 Uiso 1 1 calc R
H11J H 0.351998 1.160736 -0.030901 0.051 Uiso 1 1 calc R
C6 C 0.6096(4) 0.5154(4) 0.3725(2) 0.0356(14) Uani 1 1 d .
H6A H 0.643267 0.550610 0.352540 0.043 Uiso 1 1 calc R
H6B H 0.611563 0.464792 0.364447 0.043 Uiso 1 1 calc R
C13 C 0.4082(3) 0.3380(3) 0.30184(18) 0.0241(11) Uani 1 1 d .
H13 H 0.380252 0.321212 0.328461 0.029 Uiso 1 1 calc R
C100 C 0.6033(4) 1.1177(3) 0.3368(2) 0.0363(14) Uani 1 1 d .
H10Q H 0.608584 1.171331 0.338158 0.044 Uiso 1 1 calc R
H10R H 0.607287 1.105968 0.365835 0.044 Uiso 1 1 calc R
C120 C 0.4818(4) 1.0465(4) 0.18274(19) 0.0323(13) Uani 1 1 d .
H12E H 0.469287 1.087673 0.198716 0.039 Uiso 1 1 calc R
H12F H 0.493943 1.016199 0.203154 0.039 Uiso 1 1 calc R
C14 C 0.3415(4) 0.2972(3) 0.2661(2) 0.0298(12) Uani 1 1 d .
H14A H 0.366918 0.314203 0.239409 0.036 Uiso 1 1 calc R
H14B H 0.291188 0.311231 0.269943 0.036 Uiso 1 1 calc R
C98 C 0.5074(4) 0.9814(3) 0.3123(2) 0.0374(15) Uani 1 1 d .
H98A H 0.450995 0.947714 0.297972 0.045 Uiso 1 1 calc R
H98B H 0.508197 0.965757 0.340681 0.045 Uiso 1 1 calc R
C58 C -0.1999(4) 0.5544(4) 0.1259(2) 0.0350(14) Uani 1 1 d .
H58A H -0.227694 0.527054 0.098425 0.042 Uiso 1 1 calc R
H58B H -0.243066 0.536854 0.147368 0.042 Uiso 1 1 calc R
N3 N 0.2330(4) 0.2197(4) 0.4427(2) 0.0504(16) Uani 1 1 d .
C39 C -0.1052(4) 0.1027(4) 0.2507(3) 0.0417(17) Uani 1 1 d .
H39A H -0.097175 0.111069 0.281563 0.050 Uiso 1 1 calc R
H39B H -0.159578 0.057128 0.243080 0.050 Uiso 1 1 calc R
C51 C -0.2441(4) 0.4230(4) 0.2794(2) 0.0409(16) Uani 1 1 d .
H51A H -0.249059 0.472447 0.277360 0.049 Uiso 1 1 calc R
H51B H -0.297385 0.381550 0.266064 0.049 Uiso 1 1 calc R
C144 C -0.1815(4) -0.0010(4) 0.4092(2) 0.0406(16) Uani 1 1 d .
H14E H -0.244598 -0.021672 0.402398 0.049 Uiso 1 1 calc R
H14F H -0.171132 -0.033177 0.428974 0.049 Uiso 1 1 calc R
C129 C 0.0833(4) 0.1467(4) 0.54640(18) 0.0348(14) Uani 1 1 d .
H12Q H 0.081896 0.198054 0.551940 0.042 Uiso 1 1 calc R
H12R H 0.113629 0.138364 0.570616 0.042 Uiso 1 1 calc R
C40 C -0.0300(4) 0.0882(4) 0.2322(2) 0.0381(15) Uani 1 1 d .
H40A H -0.041775 0.073378 0.201700 0.046 Uiso 1 1 calc R
H40B H -0.024561 0.044985 0.244638 0.046 Uiso 1 1 calc R
C50 C -0.1651(4) 0.4220(3) 0.2558(2) 0.0300(12) Uani 1 1 d .
H50A H -0.174194 0.424944 0.225713 0.036 Uiso 1 1 calc R
H50B H -0.112845 0.467477 0.266679 0.036 Uiso 1 1 calc R
C74 C 0.2038(4) 0.3302(4) 0.11644(19) 0.0324(13) Uani 1 1 d .
H74A H 0.164958 0.332755 0.093980 0.039 Uiso 1 1 calc R
H74B H 0.188730 0.351245 0.143201 0.039 Uiso 1 1 calc R
C20 C 0.0209(4) 0.5478(4) 0.44129(19) 0.0342(14) Uani 1 1 d .
H20A H 0.050249 0.554883 0.469102 0.041 Uiso 1 1 calc R
H20B H 0.040890 0.515009 0.422036 0.041 Uiso 1 1 calc R
C53 C -0.2243(4) 0.3396(4) 0.3297(2) 0.0425(16) Uani 1 1 d .
H53A H -0.276642 0.295014 0.318066 0.051 Uiso 1 1 calc R
H53B H -0.217059 0.335494 0.359797 0.051 Uiso 1 1 calc R
C109 C 0.5950(4) 1.0249(4) 0.1452(2) 0.0399(15) Uani 1 1 d .
H10S H 0.546537 0.976284 0.134454 0.048 Uiso 1 1 calc R
H10T H 0.623464 1.014924 0.169569 0.048 Uiso 1 1 calc R
C77 C 0.3434(5) 0.2858(4) 0.1420(2) 0.0387(15) Uani 1 1 d .
H77A H 0.356895 0.264004 0.115063 0.046 Uiso 1 1 calc R
H77B H 0.382415 0.282794 0.164254 0.046 Uiso 1 1 calc R
C43 C -0.0671(4) 0.3474(4) 0.16204(19) 0.0374(15) Uani 1 1 d .
H43 H -0.060959 0.400467 0.158239 0.045 Uiso 1 1 calc R
C86 C 0.2730(4) 0.5781(4) 0.03132(19) 0.0330(13) Uani 1 1 d .
H86A H 0.335868 0.608343 0.029666 0.040 Uiso 1 1 calc R
H86B H 0.251642 0.605041 0.053539 0.040 Uiso 1 1 calc R
C110 C 0.6598(4) 1.0490(4) 0.1114(2) 0.0414(16) Uani 1 1 d .
H11K H 0.706881 1.099235 0.121008 0.050 Uiso 1 1 calc R
H11L H 0.685629 1.010983 0.105565 0.050 Uiso 1 1 calc R
C125 C 0.5382(5) 1.3188(4) 0.0470(2) 0.0423(17) Uani 1 1 d .
H12G H 0.590778 1.321801 0.032268 0.051 Uiso 1 1 calc R
H12H H 0.538498 1.370824 0.051204 0.051 Uiso 1 1 calc R
C52 C -0.2365(5) 0.4124(5) 0.3250(3) 0.0489(19) Uani 1 1 d .
H52A H -0.186671 0.456725 0.339014 0.059 Uiso 1 1 calc R
H52B H -0.289489 0.410708 0.338837 0.059 Uiso 1 1 calc R
C18 C 0.4838(4) 0.3126(4) 0.2973(3) 0.0436(18) Uani 1 1 d .
H18A H 0.514409 0.330941 0.271867 0.052 Uiso 1 1 calc R
H18B H 0.525296 0.336576 0.321702 0.052 Uiso 1 1 calc R
C24 C 0.0129(4) 0.6764(5) 0.4538(2) 0.0419(17) Uani 1 1 d .
H24A H 0.042785 0.687807 0.481767 0.050 Uiso 1 1 calc R
H24B H 0.027040 0.725473 0.442006 0.050 Uiso 1 1 calc R
C130 C -0.0056(4) 0.0877(4) 0.54091(18) 0.0350(14) Uani 1 1 d .
H13A H -0.003984 0.036577 0.534344 0.042 Uiso 1 1 calc R
H13B H -0.035778 0.087637 0.567230 0.042 Uiso 1 1 calc R
C134 C -0.1389(5) 0.2078(4) 0.4162(2) 0.0469(18) Uani 1 1 d .
H134 H -0.165137 0.240654 0.427757 0.056 Uiso 1 1 calc R
C22 C -0.1114(4) 0.5586(5) 0.4731(2) 0.054(2) Uani 1 1 d .
H22A H -0.088359 0.564150 0.502139 0.064 Uiso 1 1 calc R
H22B H -0.175305 0.533685 0.472919 0.064 Uiso 1 1 calc R
C121 C 0.6252(4) 1.1463(4) 0.1858(2) 0.0393(16) Uani 1 1 d .
H12I H 0.682403 1.158831 0.173552 0.047 Uiso 1 1 calc R
H12J H 0.628810 1.130073 0.213730 0.047 Uiso 1 1 calc R
C75 C 0.1881(5) 0.2456(4) 0.1188(2) 0.0443(17) Uani 1 1 d .
H75A H 0.127650 0.216844 0.126102 0.053 Uiso 1 1 calc R
H75B H 0.196775 0.222488 0.091186 0.053 Uiso 1 1 calc R
C131 C -0.1395(4) 0.0494(4) 0.5030(2) 0.0391(15) Uani 1 1 d .
H13C H -0.167037 0.046698 0.530250 0.047 Uiso 1 1 calc R
H13D H -0.142971 -0.002310 0.492727 0.047 Uiso 1 1 calc R
C116 C 0.3085(4) 1.1110(4) 0.0226(2) 0.0411(16) Uani 1 1 d .
H11M H 0.303182 1.155999 0.038426 0.049 Uiso 1 1 calc R
H11N H 0.251074 1.077123 0.009325 0.049 Uiso 1 1 calc R
C25 C 0.2178(5) 0.8009(4) 0.4126(2) 0.0419(16) Uani 1 1 d .
H25 H 0.203406 0.823542 0.439432 0.050 Uiso 1 1 calc R
C34 C 0.3913(5) 0.7092(5) 0.5353(2) 0.0484(19) Uani 1 1 d .
H34A H 0.421660 0.696040 0.557691 0.058 Uiso 1 1 calc R
H34B H 0.416631 0.765566 0.535589 0.058 Uiso 1 1 calc R
C142 C -0.0009(5) 0.0146(5) 0.3425(2) 0.0444(17) Uani 1 1 d .
H14G H -0.001733 0.055517 0.326195 0.053 Uiso 1 1 calc R
H14H H -0.029108 -0.035084 0.324865 0.053 Uiso 1 1 calc R
C41 C 0.0554(4) 0.1590(4) 0.2402(3) 0.0403(16) Uani 1 1 d .
H41A H 0.070749 0.170566 0.270580 0.048 Uiso 1 1 calc R
H41B H 0.102218 0.148384 0.226124 0.048 Uiso 1 1 calc R
C123 C 0.6043(5) 1.3173(4) 0.1550(3) 0.0472(18) Uani 1 1 d .
H12K H 0.651391 1.354952 0.174218 0.057 Uiso 1 1 calc R
H12L H 0.548231 1.312676 0.166536 0.057 Uiso 1 1 calc R
C135 C -0.0063(6) 0.3153(4) 0.4159(3) 0.0506(19) Uani 1 1 d .
H13E H -0.033400 0.340807 0.398721 0.061 Uiso 1 1 calc R
H13F H -0.010522 0.331490 0.445728 0.061 Uiso 1 1 calc R
C76 C 0.2496(5) 0.2399(4) 0.1514(2) 0.0448(17) Uani 1 1 d .
H76A H 0.239943 0.185473 0.151862 0.054 Uiso 1 1 calc R
H76B H 0.237680 0.259342 0.179310 0.054 Uiso 1 1 calc R
C114 C 0.5233(5) 1.1991(4) -0.0260(2) 0.0406(16) Uani 1 1 d .
H11O H 0.575161 1.247056 -0.018729 0.049 Uiso 1 1 calc R
H11P H 0.497192 1.203066 -0.052854 0.049 Uiso 1 1 calc R
C30 C 0.3201(5) 0.8497(5) 0.4038(3) 0.053(2) Uani 1 1 d .
H30A H 0.357065 0.848821 0.427652 0.064 Uiso 1 1 calc R
H30B H 0.335677 0.825281 0.378344 0.064 Uiso 1 1 calc R
C21 C -0.0776(4) 0.5075(5) 0.4449(2) 0.051(2) Uani 1 1 d .
H21A H -0.106802 0.495854 0.416706 0.062 Uiso 1 1 calc R
H21B H -0.091419 0.458517 0.456729 0.062 Uiso 1 1 calc R
C33 C 0.4045(4) 0.6723(5) 0.4931(2) 0.0429(17) Uani 1 1 d .
H33A H 0.385141 0.616445 0.493942 0.051 Uiso 1 1 calc R
H33B H 0.466939 0.693424 0.487629 0.051 Uiso 1 1 calc R
C122 C 0.6070(4) 1.2169(4) 0.1910(2) 0.0427(17) Uani 1 1 d .
H12M H 0.549023 1.204956 0.202164 0.051 Uiso 1 1 calc R
H12N H 0.650468 1.256376 0.211103 0.051 Uiso 1 1 calc R
C15 C 0.3105(4) 0.2097(4) 0.2638(2) 0.0388(15) Uani 1 1 d .
H15A H 0.279746 0.191905 0.289340 0.047 Uiso 1 1 calc R
H15B H 0.269303 0.185184 0.239398 0.047 Uiso 1 1 calc R
C99 C 0.5157(4) 1.0642(4) 0.3162(3) 0.0449(18) Uani 1 1 d .
H99A H 0.509449 1.078661 0.288135 0.054 Uiso 1 1 calc R
H99B H 0.468902 1.069037 0.333210 0.054 Uiso 1 1 calc R
C124 C 0.6111(5) 1.3439(4) 0.1126(3) 0.0466(18) Uani 1 1 d .
H12O H 0.611016 1.395850 0.114673 0.056 Uiso 1 1 calc R
H12P H 0.665840 1.346173 0.100486 0.056 Uiso 1 1 calc R
C133 C -0.1858(5) 0.1229(4) 0.4053(2) 0.0437(17) Uani 1 1 d .
H13G H -0.248087 0.108341 0.410026 0.052 Uiso 1 1 calc R
H13H H -0.180229 0.109783 0.375235 0.052 Uiso 1 1 calc R
C111 C 0.6758(4) 1.0777(4) 0.0417(2) 0.0382(15) Uani 1 1 d .
H11Q H 0.707567 1.043797 0.037784 0.046 Uiso 1 1 calc R
H11R H 0.718599 1.130773 0.049513 0.046 Uiso 1 1 calc R
C4 C 0.5990(5) 0.4973(5) 0.4484(2) 0.055(2) Uani 1 1 d .
H4A H 0.625119 0.519868 0.476850 0.066 Uiso 1 1 calc R
H4B H 0.600823 0.446043 0.443136 0.066 Uiso 1 1 calc R
C16 C 0.3860(5) 0.1855(4) 0.2600(3) 0.0487(19) Uani 1 1 d .
H16A H 0.364631 0.129513 0.260841 0.058 Uiso 1 1 calc R
H16B H 0.411943 0.197208 0.232690 0.058 Uiso 1 1 calc R
C112 C 0.6270(5) 1.0733(4) 0.0019(2) 0.0404(15) Uani 1 1 d .
H11S H 0.666495 1.083361 -0.021445 0.048 Uiso 1 1 calc R
H11T H 0.580613 1.021417 -0.004545 0.048 Uiso 1 1 calc R
C113 C 0.5506(5) 1.1332(4) -0.03179(19) 0.0396(15) Uani 1 1 d .
H11U H 0.499645 1.084847 -0.039947 0.048 Uiso 1 1 calc R
H11V H 0.592250 1.140872 -0.054224 0.048 Uiso 1 1 calc R
C156 C 0.1880(6) 0.8351(5) 0.0328(3) 0.0532(19) Uiso 1 1 d .
H15C H 0.233293 0.882408 0.047314 0.064 Uiso 1 1 calc R
H15D H 0.185930 0.841488 0.002752 0.064 Uiso 1 1 calc R
C36 C 0.2450(4) 0.6976(5) 0.50842(18) 0.0416(17) Uani 1 1 d .
H36A H 0.182635 0.676770 0.513983 0.050 Uiso 1 1 calc R
H36B H 0.264902 0.753543 0.507879 0.050 Uiso 1 1 calc R
C87 C 0.2271(4) 0.5748(4) -0.0106(2) 0.0386(15) Uani 1 1 d .
H87A H 0.234837 0.627177 -0.015601 0.046 Uiso 1 1 calc R
H87B H 0.253754 0.554314 -0.033431 0.046 Uiso 1 1 calc R
C23 C -0.0843(5) 0.6383(6) 0.4582(3) 0.062(3) Uani 1 1 d .
H23A H -0.114469 0.633339 0.430890 0.075 Uiso 1 1 calc R
H23B H -0.102212 0.671058 0.478524 0.075 Uiso 1 1 calc R
C88 C 0.1317(4) 0.5247(5) -0.0110(2) 0.0476(19) Uani 1 1 d .
H88A H 0.103670 0.548180 0.009781 0.057 Uiso 1 1 calc R
H88B H 0.104596 0.520958 -0.038943 0.057 Uiso 1 1 calc R
C47 C -0.1848(4) 0.2911(5) 0.1035(2) 0.0488(19) Uani 1 1 d .
H47A H -0.244491 0.252280 0.096826 0.059 Uiso 1 1 calc R
H47B H -0.183514 0.341295 0.097637 0.059 Uiso 1 1 calc R
C26 C 0.1648(5) 0.8103(5) 0.3763(3) 0.052(2) Uani 1 1 d .
H26A H 0.174286 0.782484 0.350409 0.063 Uiso 1 1 calc R
H26B H 0.102587 0.785742 0.381911 0.063 Uiso 1 1 calc R
C27 C 0.1854(6) 0.8914(5) 0.3687(3) 0.059(2) Uani 1 1 d .
H27A H 0.168417 0.917960 0.392820 0.071 Uiso 1 1 calc R
H27B H 0.151733 0.891877 0.343501 0.071 Uiso 1 1 calc R
C132 C -0.1861(4) 0.0761(5) 0.4719(2) 0.0421(16) Uani 1 1 d .
H13I H -0.248350 0.041790 0.470209 0.050 Uiso 1 1 calc R
H13J H -0.180992 0.128238 0.482512 0.050 Uiso 1 1 calc R
C128 C 0.2173(4) 0.1903(5) 0.5163(2) 0.051(2) Uani 1 1 d .
H12S H 0.242931 0.171931 0.538342 0.062 Uiso 1 1 calc R
H12T H 0.224717 0.243459 0.525931 0.062 Uiso 1 1 calc R
C35 C 0.2956(5) 0.6819(6) 0.5437(2) 0.058(2) Uani 1 1 d .
H35A H 0.288601 0.708547 0.570598 0.070 Uiso 1 1 calc R
H35B H 0.271605 0.626232 0.546188 0.070 Uiso 1 1 calc R
C141 C 0.0897(5) 0.0280(5) 0.3536(2) 0.0509(19) Uani 1 1 d .
H14I H 0.090602 -0.010569 0.371723 0.061 Uiso 1 1 calc R
H14J H 0.119951 0.022704 0.327976 0.061 Uiso 1 1 calc R
C17 C 0.4536(5) 0.2258(4) 0.2944(3) 0.059(2) Uani 1 1 d .
H17A H 0.503913 0.212105 0.289525 0.071 Uiso 1 1 calc R
H17B H 0.429981 0.208267 0.321356 0.071 Uiso 1 1 calc R
C29 C 0.3364(6) 0.9302(6) 0.3984(4) 0.072(3) Uani 1 1 d .
H29A H 0.398219 0.958482 0.393156 0.087 Uiso 1 1 calc R
H29B H 0.323372 0.955334 0.424359 0.087 Uiso 1 1 calc R
C89 C 0.1177(5) 0.4463(6) -0.0008(3) 0.073(3) Uani 1 1 d .
H89A H 0.141067 0.421100 -0.022986 0.087 Uiso 1 1 calc R
H89B H 0.054792 0.415162 -0.000097 0.087 Uiso 1 1 calc R
C28 C 0.2814(7) 0.9336(6) 0.3626(3) 0.067(3) Uani 1 1 d .
H28A H 0.296667 0.910709 0.336448 0.080 Uiso 1 1 calc R
H28B H 0.293853 0.987832 0.359507 0.080 Uiso 1 1 calc R
C90 C 0.1623(5) 0.4497(5) 0.0419(3) 0.062(3) Uani 1 1 d .
H90A H 0.134993 0.470319 0.064328 0.075 Uiso 1 1 calc R
H90B H 0.153886 0.397168 0.047124 0.075 Uiso 1 1 calc R
C3 C 0.5048(5) 0.4884(6) 0.4466(2) 0.066(3) Uani 1 1 d .
H3A H 0.502254 0.538718 0.454854 0.079 Uiso 1 1 calc R
H3B H 0.471813 0.452791 0.466524 0.079 Uiso 1 1 calc R
C137 C 0.2190(6) 0.3385(6) 0.4257(3) 0.071(3) Uani 1 1 d .
H13K H 0.243022 0.394467 0.433964 0.085 Uiso 1 1 calc R
H13L H 0.230061 0.329217 0.395862 0.085 Uiso 1 1 calc R
C127 C 0.2630(5) 0.1888(6) 0.4761(2) 0.056(2) Uani 1 1 d .
H12U H 0.325887 0.218779 0.481807 0.067 Uiso 1 1 calc R
H12V H 0.254104 0.135254 0.466624 0.067 Uiso 1 1 calc R
C44 C -0.0073(5) 0.3303(5) 0.1335(2) 0.052(2) Uani 1 1 d .
H44A H -0.008132 0.279486 0.137548 0.063 Uiso 1 1 calc R
H44B H 0.052310 0.368990 0.140382 0.063 Uiso 1 1 calc R
C138 C 0.2611(5) 0.3021(5) 0.4518(3) 0.066(3) Uani 1 1 d .
H13M H 0.324379 0.326221 0.448604 0.079 Uiso 1 1 calc R
H13N H 0.250777 0.313678 0.481501 0.079 Uiso 1 1 calc R
C46 C -0.1256(5) 0.2715(6) 0.0765(3) 0.066(3) Uani 1 1 d .
H46A H -0.141633 0.271257 0.046832 0.079 Uiso 1 1 calc R
H46B H -0.129697 0.219592 0.080573 0.079 Uiso 1 1 calc R
C139 C 0.2652(6) 0.1996(7) 0.4022(3) 0.074(3) Uani 1 1 d .
H13O H 0.258959 0.232518 0.381747 0.089 Uiso 1 1 calc R
H13P H 0.327726 0.211609 0.406301 0.089 Uiso 1 1 calc R
C136 C 0.0843(6) 0.3383(5) 0.4063(3) 0.059(2) Uani 1 1 d .
H13Q H 0.087968 0.321682 0.376461 0.071 Uiso 1 1 calc R
H13R H 0.113740 0.394816 0.410768 0.071 Uiso 1 1 calc R
C45 C -0.0320(5) 0.3306(7) 0.0872(2) 0.080(4) Uani 1 1 d .
H45A H 0.008303 0.317549 0.068903 0.096 Uiso 1 1 calc R
H45B H -0.027514 0.382278 0.082451 0.096 Uiso 1 1 calc R
C154 C 0.1250(7) 0.7068(7) 0.0445(4) 0.079(3) Uiso 1 1 d .
H15E H 0.094444 0.680454 0.017403 0.095 Uiso 1 1 calc R
H15F H 0.132732 0.668701 0.060869 0.095 Uiso 1 1 calc R
C140 C 0.2218(5) 0.1201(7) 0.3844(3) 0.071(3) Uani 1 1 d .
H14K H 0.249643 0.111121 0.358577 0.086 Uiso 1 1 calc R
H14L H 0.226930 0.086102 0.404571 0.086 Uiso 1 1 calc R
C153 C 0.0816(8) 0.7415(7) 0.0653(4) 0.086(3) Uiso 1 1 d .
H15G H 0.093815 0.746899 0.095822 0.103 Uiso 1 1 calc R
H15H H 0.018461 0.714304 0.058962 0.103 Uiso 1 1 calc R
C155 C 0.2105(9) 0.7692(8) 0.0379(4) 0.100(4) Uiso 1 1 d .
H15I H 0.251364 0.780419 0.062360 0.120 Uiso 1 1 calc R
H15J H 0.236606 0.755364 0.012572 0.120 Uiso 1 1 calc R
C146 C 0.1742(7) 0.1783(7) -0.0670(4) 0.080(3) Uiso 1 1 d .
H14M H 0.171258 0.128997 -0.081357 0.096 Uiso 1 1 calc R
H14N H 0.205873 0.218851 -0.084739 0.096 Uiso 1 1 calc R
C145 C 0.0874(8) 0.1745(7) -0.0633(4) 0.086(3) Uiso 1 1 d .
H14O H 0.046370 0.123561 -0.056872 0.104 Uiso 1 1 calc R
H14P H 0.066022 0.188127 -0.088674 0.104 Uiso 1 1 calc R
C148 C 0.1851(9) 0.2246(8) -0.0060(4) 0.097(4) Uiso 1 1 d .
H14Q H 0.231116 0.273797 0.006059 0.117 Uiso 1 1 calc R
H14R H 0.164679 0.192650 0.017183 0.117 Uiso 1 1 calc R
C147 C 0.2188(11) 0.1926(10) -0.0307(5) 0.130(6) Uiso 1 1 d .
H14S H 0.215854 0.144347 -0.020854 0.156 Uiso 1 1 calc R
H14T H 0.280266 0.226193 -0.033583 0.156 Uiso 1 1 calc R
O15 O 0.1208(10) 0.8262(9) 0.0466(5) 0.175(5) Uiso 1 1 d .
O13 O 0.1071(12) 0.2425(11) -0.0222(6) 0.230(8) Uiso 1 1 d .

loop_
_atom_site_aniso_label
_atom_site_aniso_U_11
_atom_site_aniso_U_22
_atom_site_aniso_U_33
_atom_site_aniso_U_23
_atom_site_aniso_U_13
_atom_site_aniso_U_12
Sn4 0.00958(12) 0.01360(15) 0.01495(14) 0.00100(11) 0.00058(10) 0.00625(11)
Sn1 0.01338(13) 0.01658(16) 0.01648(15) 0.00372(12) 0.00159(11) 0.00898(12)
Sn5 0.01218(13) 0.01570(16) 0.01556(14) -0.00102(12) 0.00145(11) 0.00463(12)
Sn6 0.00982(13) 0.01367(15) 0.02199(16) -0.00021(12) -0.00277(11) 0.00455(11)
Sn3 0.01319(14) 0.01355(16) 0.02077(16) -0.00139(12) 0.00347(11) 0.00089(12)
Sn2 0.02029(15) 0.02239(17) 0.01381(15) 0.00046(12) 0.00262(12) 0.01109(13)
Pd2 0.00966(14) 0.01272(16) 0.01368(15) 0.00212(12) 0.00102(11) 0.00572(12)
Pd1 0.00945(14) 0.01182(16) 0.01338(15) 0.00149(12) 0.00109(11) 0.00475(12)
Pd3 0.00956(14) 0.01273(16) 0.01316(15) 0.00103(12) 0.00036(11) 0.00529(12)
Ge12 0.00873(19) 0.0120(2) 0.0153(2) 0.00133(17) -0.00028(16) 0.00421(17)
Ge11 0.0112(2) 0.0137(2) 0.0126(2) 0.00124(17) 0.00170(16) 0.00588(17)
Ge9 0.00952(19) 0.0144(2) 0.0167(2) 0.00110(18) 0.00194(16) 0.00602(17)
Ge8 0.0103(2) 0.0164(2) 0.0144(2) 0.00109(18) -0.00125(16) 0.00559(18)
Ge7 0.0136(2) 0.0125(2) 0.0158(2) 0.00059(18) 0.00197(17) 0.00673(18)
Ge10 0.00895(19) 0.0130(2) 0.0146(2) 0.00174(17) 0.00044(16) 0.00579(17)
Ge6 0.0100(2) 0.0117(2) 0.0157(2) 0.00150(18) 0.00109(16) 0.00336(17)
Ge15 0.0103(2) 0.0153(2) 0.0160(2) 0.00232(18) 0.00207(16) 0.00615(18)
Ge4 0.0120(2) 0.0153(2) 0.0154(2) 0.00359(18) 0.00156(17) 0.00779(18)
Ge18 0.0140(2) 0.0180(2) 0.0137(2) 0.00402(18) 0.00269(17) 0.00754(19)
Ge5 0.0121(2) 0.0154(2) 0.0129(2) 0.00084(18) 0.00186(16) 0.00632(18)
Ge13 0.0120(2) 0.0130(2) 0.0189(2) 0.00027(18) -0.00044(17) 0.00639(18)
Ge3 0.0131(2) 0.0160(2) 0.0160(2) 0.00318(18) 0.00396(17) 0.00497(18)
Ge17 0.0122(2) 0.0149(2) 0.0178(2) 0.00473(18) 0.00053(17) 0.00727(18)
Ge14 0.0117(2) 0.0168(2) 0.0141(2) 0.00131(18) -0.00091(16) 0.00633(18)
Ge16 0.0104(2) 0.0129(2) 0.0199(2) 0.00461(18) 0.00137(17) 0.00417(18)
Ge1 0.0160(2) 0.0132(2) 0.0192(2) 0.00422(19) 0.00326(18) 0.00700(19)
Ge2 0.0164(2) 0.0187(3) 0.0145(2) 0.00444(19) 0.00166(17) 0.00867(19)
K1 0.0252(5) 0.0170(5) 0.0233(5) 0.0039(4) 0.0053(4) 0.0086(4)
K2 0.0304(6) 0.0319(7) 0.0208(5) 0.0034(5) -0.0019(4) 0.0046(5)
O4 0.0216(17) 0.0201(19) 0.0276(19) 0.0068(15) -0.0006(14) 0.0052(15)
O6 0.039(2) 0.018(2) 0.047(3) 0.0024(18) 0.0097(19) 0.0093(18)
O7 0.028(2) 0.052(3) 0.021(2) 0.0012(19) -0.0008(16) 0.008(2)
O3 0.0260(19) 0.035(2) 0.028(2) 0.0132(17) 0.0040(15) 0.0134(17)
O5 0.034(2) 0.027(2) 0.036(2) -0.0062(18) 0.0020(18) 0.0077(18)
C9 0.016(2) 0.020(3) 0.032(3) 0.006(2) 0.0039(19) 0.0032(19)
C8 0.018(2) 0.018(2) 0.021(2) 0.0002(19) -0.0021(18) 0.0056(19)
O12 0.041(2) 0.043(3) 0.024(2) -0.0079(19) -0.0011(18) 0.020(2)
O1 0.026(2) 0.031(2) 0.040(2) 0.0055(18) 0.0048(17) 0.0132(18)
C67 0.0116(19) 0.021(2) 0.018(2) 0.0019(18) 0.0016(16) 0.0090(18)
O8 0.029(2) 0.038(3) 0.029(2) 0.0063(18) 0.0010(16) 0.0115(19)
O2 0.052(3) 0.031(2) 0.029(2) 0.0001(18) 0.0152(19) 0.022(2)
C79 0.014(2) 0.015(2) 0.018(2) 0.0008(18) 0.0019(16) 0.0076(17)
C103 0.012(2) 0.018(2) 0.028(3) 0.004(2) 0.0023(18) 0.0045(18)
C91 0.014(2) 0.018(2) 0.022(2) -0.0029(19) -0.0052(17) 0.0078(18)
C92 0.014(2) 0.024(3) 0.021(2) 0.003(2) 0.0003(17) 0.0073(19)
C10 0.020(2) 0.028(3) 0.029(3) 0.012(2) 0.007(2) 0.012(2)
C108 0.012(2) 0.025(3) 0.030(3) 0.006(2) -0.0017(18) 0.0064(19)
C7 0.015(2) 0.017(2) 0.019(2) 0.0023(18) 0.0033(17) 0.0072(18)
C84 0.023(2) 0.016(2) 0.016(2) 0.0002(18) 0.0048(18) 0.0103(19)
C61 0.017(2) 0.019(2) 0.019(2) 0.0027(18) 0.0026(17) 0.0110(19)
C82 0.014(2) 0.024(3) 0.025(2) 0.006(2) 0.0056(18) 0.0075(19)
C55 0.013(2) 0.026(3) 0.019(2) -0.0012(19) -0.0008(17) 0.0089(19)
C104 0.015(2) 0.035(3) 0.030(3) 0.008(2) -0.0002(19) 0.010(2)
C96 0.022(2) 0.027(3) 0.030(3) -0.002(2) 0.001(2) 0.011(2)
O9 0.057(3) 0.042(3) 0.041(3) 0.006(2) -0.001(2) 0.023(3)
C85 0.024(2) 0.031(3) 0.016(2) -0.002(2) 0.0004(19) 0.008(2)
C59 0.018(2) 0.055(4) 0.020(3) 0.002(3) -0.0048(19) 0.013(3)
C60 0.015(2) 0.027(3) 0.021(2) 0.001(2) -0.0012(17) 0.010(2)
C107 0.016(2) 0.031(3) 0.044(3) 0.013(3) 0.009(2) 0.013(2)
C97 0.021(2) 0.015(2) 0.030(3) -0.001(2) -0.009(2) 0.008(2)
C19 0.023(3) 0.048(4) 0.020(3) 0.004(2) 0.003(2) 0.016(3)
C73 0.026(2) 0.020(3) 0.018(2) -0.0016(19) 0.0027(19) 0.005(2)
N1 0.022(2) 0.029(3) 0.032(3) 0.011(2) -0.0006(18) 0.0069(19)
N2 0.044(3) 0.032(3) 0.029(3) 0.016(2) 0.013(2) 0.019(2)
C83 0.019(2) 0.015(2) 0.018(2) -0.0013(18) 0.0005(17) 0.0035(19)
C78 0.036(3) 0.025(3) 0.025(3) 0.002(2) 0.004(2) 0.016(2)
C11 0.022(2) 0.027(3) 0.024(3) 0.001(2) 0.005(2) 0.011(2)
C106 0.016(2) 0.025(3) 0.039(3) 0.008(2) 0.006(2) 0.006(2)
C93 0.018(2) 0.034(3) 0.031(3) 0.010(2) 0.001(2) 0.011(2)
C49 0.013(2) 0.015(2) 0.029(3) -0.001(2) 0.0004(18) 0.0040(18)
C68 0.036(3) 0.024(3) 0.029(3) 0.003(2) 0.014(2) 0.018(2)
C69 0.036(3) 0.030(3) 0.027(3) 0.001(2) 0.012(2) 0.018(3)
C101 0.033(3) 0.018(3) 0.038(3) 0.001(2) -0.008(2) 0.004(2)
C12 0.020(2) 0.021(3) 0.024(3) 0.002(2) 0.0031(19) 0.006(2)
C81 0.026(3) 0.021(3) 0.045(3) 0.010(2) 0.019(2) 0.013(2)
C63 0.027(3) 0.023(3) 0.033(3) 0.011(2) 0.009(2) 0.014(2)
C54 0.024(3) 0.028(3) 0.032(3) 0.005(2) 0.011(2) 0.014(2)
C71 0.026(3) 0.029(3) 0.030(3) 0.010(2) 0.011(2) 0.010(2)
C80 0.023(2) 0.015(2) 0.040(3) 0.000(2) 0.014(2) 0.008(2)
C72 0.015(2) 0.019(2) 0.024(2) -0.0006(19) 0.0048(18) 0.0069(19)
C1 0.021(2) 0.039(3) 0.022(3) 0.004(2) -0.0021(19) 0.016(2)
C64 0.036(3) 0.014(3) 0.035(3) 0.005(2) 0.013(2) 0.011(2)
C126 0.051(4) 0.036(4) 0.047(4) 0.025(3) 0.015(3) 0.028(3)
C102 0.017(2) 0.019(3) 0.035(3) 0.001(2) -0.005(2) 0.004(2)
C62 0.018(2) 0.022(3) 0.021(2) 0.0036(19) 0.0013(18) 0.0087(19)
C118 0.023(2) 0.021(3) 0.023(3) 0.005(2) 0.0066(19) 0.005(2)
O11 0.045(3) 0.075(4) 0.035(3) 0.004(3) 0.014(2) 0.022(3)
C56 0.023(2) 0.022(3) 0.031(3) -0.006(2) -0.005(2) 0.009(2)
C70 0.025(3) 0.040(3) 0.023(3) 0.007(2) 0.009(2) 0.018(2)
O10 0.056(3) 0.043(3) 0.049(3) 0.023(2) 0.002(2) 0.003(3)
N4 0.030(2) 0.033(3) 0.033(3) -0.011(2) -0.008(2) 0.012(2)
C65 0.034(3) 0.019(3) 0.033(3) 0.000(2) 0.007(2) 0.012(2)
C66 0.021(2) 0.018(2) 0.023(2) 0.0004(19) 0.0016(19) 0.008(2)
C94 0.022(2) 0.035(3) 0.030(3) 0.009(2) 0.003(2) 0.007(2)
C119 0.026(3) 0.026(3) 0.038(3) 0.018(2) 0.001(2) 0.006(2)
C42 0.020(2) 0.017(3) 0.055(4) -0.002(2) 0.011(2) 0.008(2)
C37 0.018(2) 0.015(3) 0.043(3) -0.001(2) 0.011(2) 0.0037(19)
C31 0.026(3) 0.036(3) 0.017(2) 0.007(2) 0.0032(19) 0.014(2)
C2 0.035(3) 0.066(5) 0.021(3) 0.013(3) 0.000(2) 0.004(3)
C5 0.035(3) 0.052(4) 0.046(4) 0.015(3) -0.016(3) 0.016(3)
C38 0.021(3) 0.011(3) 0.065(4) 0.001(3) 0.014(3) 0.004(2)
C57 0.029(3) 0.029(3) 0.045(4) -0.019(3) -0.006(3) 0.010(3)
C32 0.026(3) 0.046(4) 0.024(3) 0.010(3) 0.001(2) 0.017(3)
C143 0.044(4) 0.037(4) 0.038(4) -0.014(3) -0.013(3) 0.013(3)
C117 0.021(2) 0.038(3) 0.032(3) 0.010(3) 0.004(2) 0.011(2)
C105 0.021(3) 0.045(4) 0.031(3) 0.004(3) 0.006(2) 0.007(3)
C95 0.026(3) 0.046(4) 0.023(3) -0.004(3) 0.003(2) 0.007(3)
C48 0.024(3) 0.040(4) 0.026(3) -0.004(3) 0.003(2) -0.002(2)
C115 0.050(4) 0.051(4) 0.029(3) 0.020(3) 0.001(3) 0.019(3)
C6 0.023(3) 0.052(4) 0.035(3) 0.011(3) -0.003(2) 0.017(3)
C13 0.022(2) 0.020(3) 0.034(3) 0.007(2) 0.005(2) 0.011(2)
C100 0.040(3) 0.015(3) 0.052(4) -0.004(3) -0.007(3) 0.010(2)
C120 0.026(3) 0.038(3) 0.030(3) 0.015(3) 0.000(2) 0.007(2)
C14 0.024(3) 0.023(3) 0.043(3) 0.000(2) 0.001(2) 0.011(2)
C98 0.017(2) 0.021(3) 0.070(5) -0.005(3) -0.005(3) 0.006(2)
C58 0.018(2) 0.046(4) 0.031(3) -0.010(3) -0.004(2) 0.007(3)
N3 0.032(3) 0.059(4) 0.048(4) 0.020(3) 0.005(3) 0.003(3)
C39 0.039(3) 0.017(3) 0.069(5) 0.012(3) 0.023(3) 0.010(3)
C51 0.028(3) 0.035(4) 0.064(5) -0.010(3) -0.005(3) 0.021(3)
C144 0.034(3) 0.031(4) 0.046(4) -0.015(3) -0.011(3) 0.007(3)
C129 0.040(3) 0.047(4) 0.021(3) 0.000(3) -0.003(2) 0.023(3)
C40 0.035(3) 0.023(3) 0.057(4) -0.001(3) 0.007(3) 0.014(3)
C50 0.028(3) 0.021(3) 0.042(3) 0.000(2) -0.002(2) 0.012(2)
C74 0.028(3) 0.033(3) 0.028(3) 0.002(2) 0.000(2) 0.003(2)
C20 0.029(3) 0.037(4) 0.029(3) -0.003(3) 0.010(2) 0.007(3)
C53 0.035(3) 0.047(4) 0.047(4) 0.008(3) 0.024(3) 0.018(3)
C109 0.037(3) 0.039(4) 0.050(4) 0.018(3) 0.003(3) 0.019(3)
C77 0.052(4) 0.034(4) 0.040(4) 0.011(3) 0.016(3) 0.027(3)
C43 0.025(3) 0.041(4) 0.027(3) 0.000(3) -0.001(2) -0.006(3)
C86 0.030(3) 0.033(3) 0.029(3) 0.004(2) -0.012(2) 0.005(2)
C110 0.033(3) 0.049(4) 0.052(4) 0.013(3) 0.001(3) 0.024(3)
C125 0.057(4) 0.023(3) 0.061(4) 0.022(3) 0.024(3) 0.026(3)
C52 0.036(4) 0.054(5) 0.060(5) -0.015(4) 0.010(3) 0.027(3)
C18 0.030(3) 0.020(3) 0.086(6) 0.006(3) -0.009(3) 0.015(3)
C24 0.045(4) 0.062(5) 0.040(4) 0.023(3) 0.023(3) 0.039(4)
C130 0.044(3) 0.051(4) 0.017(3) 0.004(3) 0.006(2) 0.026(3)
C134 0.056(4) 0.037(4) 0.056(5) -0.003(3) -0.010(3) 0.029(4)
C22 0.027(3) 0.096(7) 0.035(4) 0.018(4) 0.012(3) 0.018(4)
C121 0.027(3) 0.046(4) 0.032(3) 0.009(3) -0.007(2) 0.000(3)
C75 0.051(4) 0.026(3) 0.034(3) -0.001(3) 0.007(3) -0.007(3)
C131 0.029(3) 0.047(4) 0.035(3) 0.002(3) 0.012(2) 0.009(3)
C116 0.038(3) 0.045(4) 0.041(4) 0.018(3) -0.005(3) 0.014(3)
C25 0.047(4) 0.028(3) 0.053(4) -0.001(3) -0.020(3) 0.019(3)
C34 0.041(4) 0.078(6) 0.030(3) 0.011(3) -0.008(3) 0.026(4)
C142 0.061(5) 0.045(4) 0.026(3) -0.003(3) 0.003(3) 0.021(4)
C41 0.028(3) 0.022(3) 0.073(5) -0.005(3) 0.002(3) 0.015(2)
C123 0.045(4) 0.030(4) 0.058(5) -0.017(3) -0.003(3) 0.012(3)
C135 0.073(5) 0.032(4) 0.048(4) 0.013(3) 0.003(4) 0.020(4)
C76 0.068(5) 0.030(4) 0.038(4) 0.011(3) 0.021(3) 0.019(3)
C114 0.055(4) 0.039(4) 0.033(3) 0.018(3) 0.021(3) 0.021(3)
C30 0.045(4) 0.045(5) 0.074(6) 0.000(4) -0.011(4) 0.024(4)
C21 0.030(3) 0.063(5) 0.033(3) 0.000(3) 0.009(3) -0.009(3)
C33 0.035(3) 0.070(5) 0.034(3) 0.019(3) 0.000(3) 0.029(3)
C122 0.033(3) 0.044(4) 0.031(3) -0.007(3) 0.000(3) -0.004(3)
C15 0.036(3) 0.021(3) 0.057(4) -0.002(3) 0.005(3) 0.010(3)
C99 0.037(3) 0.024(3) 0.079(5) -0.009(3) -0.014(3) 0.021(3)
C124 0.047(4) 0.016(3) 0.069(5) -0.005(3) 0.001(3) 0.007(3)
C133 0.039(3) 0.047(4) 0.048(4) -0.007(3) -0.019(3) 0.024(3)
C111 0.032(3) 0.033(3) 0.050(4) -0.002(3) 0.010(3) 0.016(3)
C4 0.061(5) 0.059(5) 0.038(4) 0.011(4) -0.024(3) 0.015(4)
C16 0.048(4) 0.019(3) 0.084(6) 0.001(3) 0.003(4) 0.020(3)
C112 0.050(4) 0.035(4) 0.040(4) -0.002(3) 0.017(3) 0.023(3)
C113 0.055(4) 0.037(4) 0.025(3) 0.005(3) 0.015(3) 0.017(3)
C36 0.038(3) 0.073(5) 0.018(3) -0.002(3) 0.003(2) 0.028(4)
C87 0.039(3) 0.049(4) 0.027(3) 0.003(3) -0.010(3) 0.017(3)
C23 0.046(4) 0.118(8) 0.049(4) 0.039(5) 0.026(3) 0.053(5)
C88 0.031(3) 0.072(5) 0.035(4) 0.009(3) -0.011(3) 0.015(3)
C47 0.035(3) 0.064(5) 0.028(3) -0.007(3) -0.005(3) 0.001(3)
C26 0.044(4) 0.048(5) 0.067(5) 0.018(4) -0.019(4) 0.018(3)
C27 0.089(7) 0.070(6) 0.042(4) 0.010(4) 0.005(4) 0.055(5)
C132 0.024(3) 0.059(5) 0.041(4) -0.007(3) 0.004(3) 0.017(3)
C128 0.034(3) 0.074(6) 0.035(4) 0.011(4) -0.009(3) 0.008(4)
C35 0.049(4) 0.112(8) 0.019(3) 0.010(4) 0.002(3) 0.038(5)
C141 0.065(5) 0.062(5) 0.033(4) 0.004(3) 0.016(3) 0.034(4)
C17 0.044(4) 0.021(3) 0.119(8) 0.006(4) -0.015(4) 0.021(3)
C29 0.061(6) 0.055(6) 0.101(8) 0.022(5) 0.023(5) 0.021(5)
C89 0.041(4) 0.073(6) 0.072(6) 0.021(5) -0.037(4) -0.014(4)
C28 0.087(7) 0.059(6) 0.056(5) 0.019(4) 0.029(5) 0.027(5)
C90 0.032(3) 0.065(5) 0.061(5) 0.034(4) -0.022(3) -0.017(3)
C3 0.053(5) 0.093(7) 0.024(3) 0.009(4) -0.002(3) 0.000(5)
C137 0.048(5) 0.064(6) 0.088(7) 0.047(5) 0.009(4) -0.001(4)
C127 0.027(3) 0.083(6) 0.051(5) 0.017(4) 0.001(3) 0.013(4)
C44 0.030(3) 0.074(6) 0.041(4) -0.001(4) -0.001(3) 0.011(4)
C138 0.043(4) 0.060(6) 0.075(6) 0.023(5) -0.005(4) -0.005(4)
C46 0.037(4) 0.103(8) 0.043(4) -0.018(5) -0.009(3) 0.019(4)
C139 0.045(4) 0.122(9) 0.045(5) 0.023(5) 0.023(4) 0.019(5)
C136 0.073(6) 0.049(5) 0.057(5) 0.023(4) 0.004(4) 0.022(4)
C45 0.029(4) 0.154(11) 0.028(4) 0.013(5) 0.003(3) 0.005(5)
C140 0.041(4) 0.114(9) 0.050(5) -0.003(5) 0.013(4) 0.024(5)

loop_
_atom_type_symbol
_atom_type_description
_atom_type_scat_dispersion_real
_atom_type_scat_dispersion_imag
_atom_type_scat_source
C C 0.0033 0.0016 'International Tables Vol C Tables 4.2.6.8 and 6.1.1.4'
H H 0.0000 0.0000 'International Tables Vol C Tables 4.2.6.8 and 6.1.1.4'
N N 0.0061 0.0033 'International Tables Vol C Tables 4.2.6.8 and 6.1.1.4'
O O 0.0106 0.0060 'International Tables Vol C Tables 4.2.6.8 and 6.1.1.4'
K K 0.2009 0.2494 'International Tables Vol C Tables 4.2.6.8 and 6.1.1.4'
Ge Ge 0.1547 1.8001 'International Tables Vol C Tables 4.2.6.8 and 6.1.1.4'
Pd Pd -0.9988 1.0072 'International Tables Vol C Tables 4.2.6.8 and 6.1.1.4'
Sn Sn -0.6537 1.4246 'International Tables Vol C Tables 4.2.6.8 and 6.1.1.4'

loop_
_geom_angle_atom_site_label_1
_geom_angle_atom_site_label_2
_geom_angle_atom_site_label_3
_geom_angle
C67 Sn4 Ge10 115.27(12)
C61 Sn4 Ge10 114.68(12)
C61 Sn4 C67 104.14(18)
C55 Sn4 Ge10 104.38(13)
C55 Sn4 C67 113.35(18)
C55 Sn4 C61 104.80(19)
C7 Sn1 Ge4 108.12(13)
C7 Sn1 C1 106.31(19)
C7 Sn1 C13 109.61(19)
C1 Sn1 Ge4 111.03(15)
C13 Sn1 Ge4 114.07(14)
C13 Sn1 C1 107.4(2)
C79 Sn5 Ge11 106.56(12)
C79 Sn5 C85 107.26(19)
C79 Sn5 C73 102.81(19)
C85 Sn5 Ge11 114.28(15)
C85 Sn5 C73 104.8(2)
C73 Sn5 Ge11 120.01(14)
C103 Sn6 Ge12 108.82(13)
C91 Sn6 Ge12 115.43(13)
C91 Sn6 C103 105.26(18)
C91 Sn6 C97 106.72(19)
C97 Sn6 Ge12 112.39(13)
C97 Sn6 C103 107.7(2)
C49 Sn3 Ge6 112.94(13)
C49 Sn3 C43 105.7(2)
C37 Sn3 Ge6 107.66(15)
C37 Sn3 C49 103.94(19)
C37 Sn3 C43 113.4(3)
C43 Sn3 Ge6 112.89(16)
C19 Sn2 Ge5 108.58(16)
C31 Sn2 Ge5 110.23(15)
C31 Sn2 C19 109.6(2)
C25 Sn2 Ge5 108.7(2)
C25 Sn2 C19 108.1(3)
C25 Sn2 C31 111.5(2)
Pd1 Pd2 Pd3 60.391(17)
Ge12 Pd2 Pd1 100.497(17)
Ge12 Pd2 Pd3 54.631(19)
Ge12 Pd2 Ge11 99.70(2)
Ge12 Pd2 Ge8 69.771(18)
Ge12 Pd2 Ge7 158.60(2)
Ge12 Pd2 Ge15 60.09(2)
Ge11 Pd2 Pd1 54.653(14)
Ge11 Pd2 Pd3 101.42(2)
Ge11 Pd2 Ge8 158.22(2)
Ge11 Pd2 Ge7 68.816(19)
Ge11 Pd2 Ge15 59.93(2)
Ge8 Pd2 Pd1 107.236(17)
Ge8 Pd2 Pd3 56.838(15)
Ge7 Pd2 Pd1 58.106(17)
Ge7 Pd2 Pd3 108.50(2)
Ge7 Pd2 Ge8 114.203(19)
Ge15 Pd2 Pd1 105.86(2)
Ge15 Pd2 Pd3 106.43(2)
Ge15 Pd2 Ge8 123.51(2)
Ge15 Pd2 Ge7 122.05(2)
Ge4 Pd2 Pd1 99.892(18)
Ge4 Pd2 Pd3 99.51(2)
Ge4 Pd2 Ge12 129.82(2)
Ge4 Pd2 Ge11 129.26(2)
Ge4 Pd2 Ge8 60.49(2)
Ge4 Pd2 Ge7 60.78(2)
Ge4 Pd2 Ge15 149.98(2)
Pd2 Pd1 Pd3 60.049(12)
Ge11 Pd1 Pd2 56.00(2)
Ge11 Pd1 Pd3 102.18(2)
Ge11 Pd1 Ge9 160.33(2)
Ge11 Pd1 Ge7 69.12(2)
Ge11 Pd1 Ge10 100.69(2)
Ge11 Pd1 Ge14 61.24(2)
Ge9 Pd1 Pd2 108.51(2)
Ge9 Pd1 Pd3 58.152(19)
Ge9 Pd1 Ge7 114.87(2)
Ge7 Pd1 Pd2 57.535(17)
Ge7 Pd1 Pd3 107.75(2)
Ge10 Pd1 Pd2 100.992(17)
Ge10 Pd1 Pd3 54.554(18)
Ge10 Pd1 Ge9 68.517(18)
Ge10 Pd1 Ge7 158.51(2)
Ge10 Pd1 Ge14 61.300(19)
Ge6 Pd1 Pd2 100.447(19)
Ge6 Pd1 Pd3 100.80(3)
Ge6 Pd1 Ge11 129.07(2)
Ge6 Pd1 Ge9 61.41(2)
Ge6 Pd1 Ge7 60.74(2)
Ge6 Pd1 Ge10 129.49(2)
Ge6 Pd1 Ge14 146.07(2)
Ge14 Pd1 Pd2 108.929(17)
Ge14 Pd1 Pd3 108.29(3)
Ge14 Pd1 Ge9 121.38(2)
Ge14 Pd1 Ge7 123.06(2)
Pd2 Pd3 Pd1 59.560(19)
Ge12 Pd3 Pd2 55.28(2)
Ge12 Pd3 Pd1 100.33(2)
Ge12 Pd3 Ge9 157.19(2)
Ge12 Pd3 Ge8 70.73(2)
Ge12 Pd3 Ge13 60.409(17)
Ge9 Pd3 Pd2 107.04(2)
Ge9 Pd3 Pd1 56.876(16)
Ge8 Pd3 Pd2 58.19(2)
Ge8 Pd3 Pd1 107.65(2)
Ge8 Pd3 Ge9 114.42(3)
Ge8 Pd3 Ge13 124.05(2)
Ge10 Pd3 Pd2 100.87(2)
Ge10 Pd3 Pd1 54.907(19)
Ge10 Pd3 Ge12 99.17(3)
Ge10 Pd3 Ge9 68.05(2)
Ge10 Pd3 Ge8 159.03(2)
Ge10 Pd3 Ge13 59.751(18)
Ge5 Pd3 Pd2 100.29(2)
Ge5 Pd3 Pd1 99.19(3)
Ge5 Pd3 Ge12 131.57(2)
Ge5 Pd3 Ge9 60.531(18)
Ge5 Pd3 Ge8 61.19(2)
Ge5 Pd3 Ge10 128.08(2)
Ge5 Pd3 Ge13 149.17(2)
Ge13 Pd3 Pd2 107.36(2)
Ge13 Pd3 Pd1 106.36(2)
Ge13 Pd3 Ge9 121.27(2)
Pd2 Ge12 Sn6 128.69(2)
Pd2 Ge12 Ge15 62.404(18)
Pd2 Ge12 Ge13 121.68(3)
Pd2 Ge12 Ge16 115.64(2)
Pd3 Ge12 Sn6 137.95(3)
Pd3 Ge12 Pd2 70.090(17)
Pd3 Ge12 Ge15 121.07(2)
Pd3 Ge12 Ge13 63.03(2)
Pd3 Ge12 Ge16 115.57(2)
Ge15 Ge12 Sn6 99.64(2)
Ge15 Ge12 Ge13 116.97(2)
Ge15 Ge12 Ge16 62.67(2)
Ge13 Ge12 Sn6 109.40(3)
Ge13 Ge12 Ge16 62.18(2)
Ge16 Ge12 Sn6 91.03(2)
Pd2 Ge11 Sn5 127.00(2)
Pd2 Ge11 Ge15 62.071(18)
Pd2 Ge11 Ge18 115.60(2)
Pd2 Ge11 Ge14 120.43(2)
Pd1 Ge11 Sn5 135.07(2)
Pd1 Ge11 Pd2 69.35(2)
Pd1 Ge11 Ge15 119.63(3)
Pd1 Ge11 Ge18 114.43(2)
Pd1 Ge11 Ge14 61.78(2)
Ge15 Ge11 Sn5 103.10(2)
Ge15 Ge11 Ge18 63.19(2)
Ge15 Ge11 Ge14 117.21(3)
Ge18 Ge11 Sn5 96.01(3)
Ge14 Ge11 Sn5 111.59(2)
Ge14 Ge11 Ge18 62.56(2)
Pd1 Ge9 Pd3 64.972(18)
Pd1 Ge9 Ge10 53.09(2)
Pd1 Ge9 Ge3 104.14(2)
Pd3 Ge9 Ge10 52.519(16)
Pd3 Ge9 Ge3 104.17(2)
Ge6 Ge9 Pd1 54.677(16)
Ge6 Ge9 Pd3 101.04(2)
Ge6 Ge9 Ge10 107.49(3)
Ge6 Ge9 Ge3 55.63(2)
Ge5 Ge9 Pd1 100.78(3)
Ge5 Ge9 Pd3 54.43(2)
Ge5 Ge9 Ge10 106.62(3)
Ge5 Ge9 Ge6 91.46(2)
Ge5 Ge9 Ge3 55.83(2)
Ge3 Ge9 Ge10 151.07(2)
Pd2 Ge8 Ge2 104.38(2)
Pd3 Ge8 Pd2 64.976(18)
Pd3 Ge8 Ge2 104.64(3)
Ge4 Ge8 Pd2 54.855(16)
Ge4 Ge8 Pd3 101.45(2)
Ge4 Ge8 Ge2 55.72(2)
Ge5 Ge8 Pd2 100.90(2)
Ge5 Ge8 Pd3 55.04(2)
Ge5 Ge8 Ge4 91.31(2)
Ge5 Ge8 Ge2 55.512(19)
Pd2 Ge7 Pd1 64.36(2)
Pd2 Ge7 Ge1 104.40(2)
Pd1 Ge7 Ge1 103.74(2)
Ge6 Ge7 Pd2 100.99(2)
Ge6 Ge7 Pd1 54.451(18)
Ge6 Ge7 Ge1 55.728(18)
Ge4 Ge7 Pd2 55.077(17)
Ge4 Ge7 Pd1 100.42(2)
Ge4 Ge7 Ge6 91.46(3)
Ge4 Ge7 Ge1 55.54(2)
Sn4 Ge10 Ge9 87.27(2)
Sn4 Ge10 Ge14 108.72(2)
Pd1 Ge10 Sn4 128.13(2)
Pd1 Ge10 Ge9 58.390(19)
Pd1 Ge10 Ge13 122.17(3)
Pd1 Ge10 Ge17 115.17(2)
Pd1 Ge10 Ge14 61.559(19)
Pd3 Ge10 Sn4 126.60(2)
Pd3 Ge10 Pd1 70.538(17)
Pd3 Ge10 Ge9 59.43(2)
Pd3 Ge10 Ge13 63.42(2)
Pd3 Ge10 Ge17 117.60(3)
Pd3 Ge10 Ge14 121.91(3)
Ge13 Ge10 Sn4 107.33(3)
Ge13 Ge10 Ge9 116.89(3)
Ge13 Ge10 Ge17 63.77(2)
Ge13 Ge10 Ge14 118.53(2)
Ge17 Ge10 Sn4 99.02(2)
Ge17 Ge10 Ge9 173.21(2)
Ge17 Ge10 Ge14 62.72(2)
Ge14 Ge10 Ge9 112.92(3)
Sn3 Ge6 Ge9 117.79(3)
Sn3 Ge6 Ge7 113.90(3)
Pd1 Ge6 Sn3 122.10(3)
Pd1 Ge6 Ge9 63.91(2)
Pd1 Ge6 Ge7 64.81(2)
Pd1 Ge6 Ge3 121.73(3)
Pd1 Ge6 Ge1 122.64(3)
Ge7 Ge6 Ge9 120.48(2)
Ge3 Ge6 Sn3 107.14(2)
Ge3 Ge6 Ge9 66.77(2)
Ge3 Ge6 Ge7 122.20(2)
Ge3 Ge6 Ge1 63.72(2)
Ge1 Ge6 Sn3 105.07(3)
Ge1 Ge6 Ge9 121.52(3)
Ge1 Ge6 Ge7 67.49(2)
Pd2 Ge15 Ge18 108.63(3)
Pd2 Ge15 Ge16 108.51(2)
Ge12 Ge15 Pd2 57.51(2)
Ge12 Ge15 Ge11 96.56(2)
Ge12 Ge15 Ge18 101.81(3)
Ge12 Ge15 Ge16 59.10(2)
Ge11 Ge15 Pd2 58.00(2)
Ge11 Ge15 Ge18 58.95(2)
Ge11 Ge15 Ge16 101.87(3)
Ge16 Ge15 Ge18 57.657(19)
Sn1 Ge4 Ge8 112.64(2)
Sn1 Ge4 Ge7 118.67(2)
Pd2 Ge4 Sn1 121.72(2)
Pd2 Ge4 Ge8 64.65(2)
Pd2 Ge4 Ge7 64.14(2)
Pd2 Ge4 Ge1 122.60(2)
Pd2 Ge4 Ge2 122.73(3)
Ge8 Ge4 Ge7 120.64(2)
Ge1 Ge4 Sn1 107.58(3)
Ge1 Ge4 Ge8 122.06(3)
Ge1 Ge4 Ge7 67.62(2)
Ge2 Ge4 Sn1 104.13(2)
Ge2 Ge4 Ge8 67.25(2)
Ge2 Ge4 Ge7 122.36(3)
Ge2 Ge4 Ge1 63.69(2)
Ge11 Ge18 Ge15 57.86(2)
Ge11 Ge18 Ge14 58.543(18)
Ge17 Ge18 Ge11 103.90(3)
Ge17 Ge18 Ge15 109.38(3)
Ge17 Ge18 Ge14 61.11(2)
Ge17 Ge18 Ge16 60.47(2)
Ge14 Ge18 Ge15 109.20(3)
Ge16 Ge18 Ge11 103.32(3)
Ge16 Ge18 Ge15 60.65(2)
Ge16 Ge18 Ge14 109.68(2)
Sn2 Ge5 Ge9 114.62(3)
Sn2 Ge5 Ge8 118.13(2)
Pd3 Ge5 Sn2 123.97(3)
Pd3 Ge5 Ge9 65.04(2)
Pd3 Ge5 Ge8 63.776(17)
Pd3 Ge5 Ge3 122.83(3)
Pd3 Ge5 Ge2 122.57(2)
Ge8 Ge5 Ge9 120.47(3)
Ge3 Ge5 Sn2 102.98(2)
Ge3 Ge5 Ge9 66.86(2)
Ge3 Ge5 Ge8 122.47(3)
Ge2 Ge5 Sn2 104.59(2)
Ge2 Ge5 Ge9 122.42(3)
Ge2 Ge5 Ge8 67.42(2)
Ge2 Ge5 Ge3 64.38(3)
Pd3 Ge13 Ge17 107.41(2)
Pd3 Ge13 Ge16 107.51(2)
Ge12 Ge13 Pd3 56.56(2)
Ge12 Ge13 Ge17 101.56(2)
Ge12 Ge13 Ge16 59.07(2)
Ge10 Ge13 Pd3 56.83(2)
Ge10 Ge13 Ge12 94.47(3)
Ge10 Ge13 Ge17 58.306(18)
Ge10 Ge13 Ge16 100.77(3)
Ge16 Ge13 Ge17 58.14(2)
Ge6 Ge3 Ge9 57.59(2)
Ge6 Ge3 Ge5 93.84(2)
Ge6 Ge3 Ge1 58.442(19)
Ge6 Ge3 Ge2 101.61(2)
Ge5 Ge3 Ge9 57.31(2)
Ge5 Ge3 Ge1 101.34(3)
Ge5 Ge3 Ge2 57.71(2)
Ge1 Ge3 Ge9 109.17(3)
Ge1 Ge3 Ge2 59.75(2)
Ge2 Ge3 Ge9 108.50(2)
Ge10 Ge17 Ge18 103.73(3)
Ge10 Ge17 Ge13 57.92(2)
Ge10 Ge17 Ge14 59.20(2)
Ge10 Ge17 Ge16 102.07(2)
Ge18 Ge17 Ge13 109.44(2)
Ge18 Ge17 Ge14 61.41(2)
Ge18 Ge17 Ge16 59.97(2)
Ge14 Ge17 Ge13 110.43(2)
Ge16 Ge17 Ge13 60.259(18)
Ge16 Ge17 Ge14 109.52(2)
Pd1 Ge14 Ge18 107.34(2)
Pd1 Ge14 Ge17 107.47(2)
Ge11 Ge14 Pd1 56.980(17)
Ge11 Ge14 Ge10 94.93(2)
Ge11 Ge14 Ge18 58.89(2)
Ge11 Ge14 Ge17 101.43(3)
Ge10 Ge14 Pd1 57.14(2)
Ge10 Ge14 Ge18 100.00(2)
Ge10 Ge14 Ge17 58.079(19)
Ge17 Ge14 Ge18 57.482(18)
Ge12 Ge16 Ge15 58.22(2)
Ge12 Ge16 Ge18 104.19(3)
Ge12 Ge16 Ge13 58.75(2)
Ge12 Ge16 Ge17 103.91(2)
Ge18 Ge16 Ge15 61.69(2)
Ge18 Ge16 Ge13 110.20(3)
Ge18 Ge16 Ge17 59.555(19)
Ge13 Ge16 Ge15 110.15(2)
Ge17 Ge16 Ge15 109.48(2)
Ge17 Ge16 Ge13 61.61(2)
Ge6 Ge1 Ge7 56.78(2)
Ge6 Ge1 Ge3 57.84(2)
Ge6 Ge1 Ge2 101.68(3)
Ge4 Ge1 Ge7 56.845(18)
Ge4 Ge1 Ge6 93.11(3)
Ge4 Ge1 Ge3 101.51(3)
Ge4 Ge1 Ge2 58.16(2)
Ge3 Ge1 Ge7 108.00(2)
Ge2 Ge1 Ge7 108.39(3)
Ge2 Ge1 Ge3 60.45(2)
Ge4 Ge2 Ge8 57.03(2)
Ge4 Ge2 Ge3 101.03(3)
Ge4 Ge2 Ge1 58.16(2)
Ge5 Ge2 Ge8 57.07(2)
Ge5 Ge2 Ge4 93.29(2)
Ge5 Ge2 Ge3 57.90(2)
Ge5 Ge2 Ge1 101.51(3)
Ge3 Ge2 Ge8 108.14(2)
Ge1 Ge2 Ge8 108.56(3)
Ge1 Ge2 Ge3 59.795(19)
O4 K1 O5 97.99(12)
O4 K1 O1 99.99(12)
O4 K1 O2 138.91(13)
O4 K1 N1 61.19(12)
O4 K1 N2 119.28(13)
O6 K1 O4 119.87(13)
O6 K1 O3 99.51(13)
O6 K1 O5 59.27(14)
O6 K1 O1 134.14(13)
O6 K1 O2 96.14(13)
O6 K1 N1 118.21(15)
O6 K1 N2 62.13(15)
O3 K1 O4 60.08(11)
O3 K1 O5 138.77(13)
O3 K1 O1 120.82(13)
O3 K1 O2 97.32(13)
O3 K1 N1 120.26(13)
O3 K1 N2 60.10(13)
O5 K1 N1 59.70(14)
O5 K1 N2 120.52(15)
O1 K1 O5 95.82(13)
O1 K1 O2 60.34(13)
O1 K1 N1 60.85(13)
O1 K1 N2 118.44(14)
O2 K1 O5 118.42(14)
O2 K1 N1 120.40(14)
O2 K1 N2 58.88(14)
N2 K1 N1 179.28(15)
O7 K2 N4 118.13(14)
O7 K2 N3 59.84(15)
O12 K2 O7 118.52(15)
O12 K2 N4 60.52(13)
O12 K2 N3 118.52(18)
O8 K2 O7 58.82(12)
O8 K2 O12 98.37(14)
O8 K2 N4 60.47(14)
O8 K2 N3 117.87(15)
O9 K2 O7 140.01(15)
O9 K2 O12 96.43(15)
O9 K2 O8 99.73(15)
O9 K2 O11 115.97(17)
O9 K2 N4 61.33(16)
O9 K2 N3 121.28(18)
O11 K2 O7 99.10(15)
O11 K2 O12 59.79(15)
O11 K2 O8 138.93(17)
O11 K2 N4 119.26(16)
O11 K2 N3 60.37(18)
O10 K2 O7 97.01(15)
O10 K2 O12 138.72(15)
O10 K2 O8 118.82(16)
O10 K2 O9 62.07(17)
O10 K2 O11 96.48(18)
O10 K2 N4 121.84(17)
O10 K2 N3 60.62(19)
N4 K2 N3 177.37(18)
C118 O4 K1 113.7(3)
C119 O4 K1 115.8(3)
C119 O4 C118 109.9(4)
C125 O6 K1 115.2(4)
C124 O6 K1 116.6(4)
C124 O6 C125 110.6(5)
C129 O7 K2 113.2(3)
C129 O7 C128 110.6(5)
C128 O7 K2 118.4(4)
C117 O3 K1 115.0(3)
C116 O3 K1 118.9(4)
C116 O3 C117 110.9(5)
C123 O5 K1 115.1(4)
C122 O5 K1 116.8(4)
C122 O5 C123 112.3(5)
H9A C9 H9B 108.1
C8 C9 H9A 109.5
C8 C9 H9B 109.5
C10 C9 H9A 109.5
C10 C9 H9B 109.5
C10 C9 C8 110.8(4)
C9 C8 H8A 109.4
C9 C8 H8B 109.4
H8A C8 H8B 108.0
C7 C8 C9 111.3(4)
C7 C8 H8A 109.4
C7 C8 H8B 109.4
C143 O12 K2 117.0(4)
C143 O12 C142 111.3(5)
C142 O12 K2 111.3(4)
C110 O1 K1 117.1(4)
C110 O1 C111 111.2(5)
C111 O1 K1 112.6(4)
Sn4 C67 H67 107.1
C68 C67 Sn4 112.5(3)
C68 C67 H67 107.1
C72 C67 Sn4 113.2(3)
C72 C67 H67 107.1
C72 C67 C68 109.4(4)
C130 O8 K2 117.4(3)
C130 O8 C131 112.8(5)
C131 O8 K2 118.3(3)
C112 O2 K1 115.3(4)
C113 O2 K1 120.5(4)
C113 O2 C112 111.4(5)
Sn5 C79 H79 106.7
C84 C79 Sn5 115.4(3)
C84 C79 H79 106.7
C84 C79 C80 108.8(4)
C80 C79 Sn5 111.9(3)
C80 C79 H79 106.7
Sn6 C103 H103 106.6
C108 C103 Sn6 114.6(4)
C108 C103 H103 106.6
C104 C103 Sn6 113.1(3)
C104 C103 H103 106.6
C104 C103 C108 108.7(4)
Sn6 C91 H91 107.7
C92 C91 Sn6 109.5(3)
C92 C91 H91 107.7
C92 C91 C96 110.8(4)
C96 C91 Sn6 113.3(3)
C96 C91 H91 107.7
C91 C92 H92A 109.0
C91 C92 H92B 109.0
H92A C92 H92B 107.8
C93 C92 C91 112.9(4)
C93 C92 H92A 109.0
C93 C92 H92B 109.0
C9 C10 H10A 109.5
C9 C10 H10B 109.5
C9 C10 C11 110.9(4)
H10A C10 H10B 108.0
C11 C10 H10A 109.5
C11 C10 H10B 109.5
C103 C108 H10C 109.3
C103 C108 H10D 109.3
H10C C108 H10D 108.0
C107 C108 C103 111.6(4)
C107 C108 H10C 109.3
C107 C108 H10D 109.3
Sn1 C7 H7 108.4
C8 C7 Sn1 109.6(3)
C8 C7 H7 108.4
C8 C7 C12 110.6(4)
C12 C7 Sn1 111.3(3)
C12 C7 H7 108.4
C79 C84 H84A 109.3
C79 C84 H84B 109.3
H84A C84 H84B 108.0
C83 C84 C79 111.5(4)
C83 C84 H84A 109.3
C83 C84 H84B 109.3
Sn4 C61 H61 106.0
C62 C61 Sn4 114.4(3)
C62 C61 H61 106.0
C66 C61 Sn4 113.8(3)
C66 C61 H61 106.0
C66 C61 C62 109.9(4)
H82A C82 H82B 108.0
C83 C82 H82A 109.3
C83 C82 H82B 109.3
C81 C82 H82A 109.3
C81 C82 H82B 109.3
C81 C82 C83 111.5(4)
Sn4 C55 H55 105.8
C60 C55 Sn4 114.8(3)
C60 C55 H55 105.8
C60 C55 C56 110.4(4)
C56 C55 Sn4 113.4(3)
C56 C55 H55 105.8
C103 C104 H10E 109.2
C103 C104 H10F 109.2
H10E C104 H10F 107.9
C105 C104 C103 112.2(5)
C105 C104 H10E 109.2
C105 C104 H10F 109.2
C91 C96 H96A 109.1
C91 C96 H96B 109.1
H96A C96 H96B 107.8
C95 C96 C91 112.7(4)
C95 C96 H96A 109.1
C95 C96 H96B 109.1
C134 O9 K2 117.4(4)
C134 O9 C135 111.8(6)
C135 O9 K2 113.6(4)
Sn5 C85 H85 106.5
C86 C85 Sn5 114.8(4)
C86 C85 H85 106.5
C86 C85 C90 109.8(5)
C90 C85 Sn5 112.2(4)
C90 C85 H85 106.5
H59A C59 H59B 108.0
C60 C59 H59A 109.4
C60 C59 H59B 109.4
C58 C59 H59A 109.4
C58 C59 H59B 109.4
C58 C59 C60 111.2(5)
C55 C60 C59 110.5(4)
C55 C60 H60A 109.5
C55 C60 H60B 109.5
C59 C60 H60A 109.5
C59 C60 H60B 109.5
H60A C60 H60B 108.1
C108 C107 H10G 109.1
C108 C107 H10H 109.1
H10G C107 H10H 107.8
C106 C107 C108 112.5(4)
C106 C107 H10G 109.1
C106 C107 H10H 109.1
Sn6 C97 H97 107.8
C102 C97 Sn6 111.1(3)
C102 C97 H97 107.8
C98 C97 Sn6 112.5(4)
C98 C97 H97 107.8
C98 C97 C102 109.7(5)
Sn2 C19 H19 106.8
C20 C19 Sn2 112.3(4)
C20 C19 H19 106.8
C20 C19 C24 110.5(5)
C24 C19 Sn2 113.1(4)
C24 C19 H19 106.8
Sn5 C73 H73 106.2
C78 C73 Sn5 112.3(4)
C78 C73 H73 106.2
C74 C73 Sn5 115.4(4)
C74 C73 H73 106.2
C74 C73 C78 109.8(5)
C120 N1 K1 108.3(3)
C109 N1 K1 108.4(4)
C109 N1 C120 110.1(5)
C109 N1 C121 110.1(5)
C121 N1 K1 110.3(4)
C121 N1 C120 109.5(5)
C126 N2 K1 105.3(4)
C126 N2 C115 110.8(5)
C126 N2 C114 110.6(5)
C115 N2 K1 109.5(3)
C114 N2 K1 111.8(4)
C114 N2 C115 108.9(5)
C84 C83 H83A 109.5
C84 C83 H83B 109.5
C82 C83 C84 110.9(4)
C82 C83 H83A 109.5
C82 C83 H83B 109.5
H83A C83 H83B 108.0
C73 C78 H78A 109.0
C73 C78 H78B 109.0
C73 C78 C77 113.1(5)
H78A C78 H78B 107.8
C77 C78 H78A 109.0
C77 C78 H78B 109.0
C10 C11 H11A 109.5
C10 C11 H11B 109.5
H11A C11 H11B 108.1
C12 C11 C10 110.6(4)
C12 C11 H11A 109.5
C12 C11 H11B 109.5
C107 C106 H10I 109.3
C107 C106 H10J 109.3
C107 C106 C105 111.5(5)
H10I C106 H10J 108.0
C105 C106 H10I 109.3
C105 C106 H10J 109.3
C92 C93 H93A 109.6
C92 C93 H93B 109.6
H93A C93 H93B 108.2
C94 C93 C92 110.1(4)
C94 C93 H93A 109.6
C94 C93 H93B 109.6
Sn3 C49 H49 107.4
C54 C49 Sn3 112.0(3)
C54 C49 H49 107.4
C54 C49 C50 111.1(5)
C50 C49 Sn3 111.4(4)
C50 C49 H49 107.4
C67 C68 H68A 109.3
C67 C68 H68B 109.3
H68A C68 H68B 108.0
C69 C68 C67 111.6(5)
C69 C68 H68A 109.3
C69 C68 H68B 109.3
C68 C69 H69A 109.5
C68 C69 H69B 109.5
H69A C69 H69B 108.1
C70 C69 C68 110.9(5)
C70 C69 H69A 109.5
C70 C69 H69B 109.5
H10K C101 H10L 108.1
C102 C101 H10K 109.5
C102 C101 H10L 109.5
C100 C101 H10K 109.5
C100 C101 H10L 109.5
C100 C101 C102 110.5(5)
C7 C12 H12A 109.4
C7 C12 H12B 109.4
C11 C12 C7 111.0(4)
C11 C12 H12A 109.4
C11 C12 H12B 109.4
H12A C12 H12B 108.0
C82 C81 H81A 109.4
C82 C81 H81B 109.4
C82 C81 C80 111.3(4)
H81A C81 H81B 108.0
C80 C81 H81A 109.4
C80 C81 H81B 109.4
H63A C63 H63B 107.9
C64 C63 H63A 109.3
C64 C63 H63B 109.3
C64 C63 C62 111.7(4)
C62 C63 H63A 109.3
C62 C63 H63B 109.3
C49 C54 H54A 109.3
C49 C54 H54B 109.3
C49 C54 C53 111.6(5)
H54A C54 H54B 108.0
C53 C54 H54A 109.3
C53 C54 H54B 109.3
H71A C71 H71B 108.0
C72 C71 H71A 109.3
C72 C71 H71B 109.3
C70 C71 H71A 109.3
C70 C71 H71B 109.3
C70 C71 C72 111.6(5)
C79 C80 C81 111.8(4)
C79 C80 H80A 109.3
C79 C80 H80B 109.3
C81 C80 H80A 109.3
C81 C80 H80B 109.3
H80A C80 H80B 107.9
C67 C72 C71 111.2(4)
C67 C72 H72A 109.4
C67 C72 H72B 109.4
C71 C72 H72A 109.4
C71 C72 H72B 109.4
H72A C72 H72B 108.0
Sn1 C1 H1 107.9
C2 C1 Sn1 111.2(4)
C2 C1 H1 107.9
C2 C1 C6 110.2(5)
C6 C1 Sn1 111.8(4)
C6 C1 H1 107.9
C63 C64 H64A 109.3
C63 C64 H64B 109.3
H64A C64 H64B 107.9
C65 C64 C63 111.8(5)
C65 C64 H64A 109.3
C65 C64 H64B 109.3
N2 C126 H12C 108.8
N2 C126 H12D 108.8
N2 C126 C125 113.7(5)
H12C C126 H12D 107.7
C125 C126 H12C 108.8
C125 C126 H12D 108.8
C97 C102 C101 112.1(4)
C97 C102 H10M 109.2
C97 C102 H10N 109.2
C101 C102 H10M 109.2
C101 C102 H10N 109.2
H10M C102 H10N 107.9
C61 C62 C63 111.2(4)
C61 C62 H62A 109.4
C61 C62 H62B 109.4
C63 C62 H62A 109.4
C63 C62 H62B 109.4
H62A C62 H62B 108.0
O4 C118 H11C 109.8
O4 C118 H11D 109.8
O4 C118 C117 109.5(4)
H11C C118 H11D 108.2
C117 C118 H11C 109.8
C117 C118 H11D 109.8
C141 O11 K2 116.8(4)
C141 O11 C140 111.7(7)
C140 O11 K2 118.7(5)
C55 C56 H56A 109.7
C55 C56 H56B 109.7
H56A C56 H56B 108.2
C57 C56 C55 109.9(5)
C57 C56 H56A 109.7
C57 C56 H56B 109.7
C69 C70 H70A 109.4
C69 C70 H70B 109.4
C71 C70 C69 111.1(4)
C71 C70 H70A 109.4
C71 C70 H70B 109.4
H70A C70 H70B 108.0
C137 O10 K2 121.1(5)
C136 O10 K2 113.7(5)
C136 O10 C137 111.0(6)
C144 N4 K2 109.2(4)
C144 N4 C133 110.3(5)
C133 N4 K2 108.3(4)
C132 N4 K2 109.6(3)
C132 N4 C144 109.6(6)
C132 N4 C133 109.8(5)
C64 C65 H65A 109.5
C64 C65 H65B 109.5
C64 C65 C66 110.5(4)
H65A C65 H65B 108.1
C66 C65 H65A 109.5
C66 C65 H65B 109.5
C61 C66 C65 111.6(4)
C61 C66 H66A 109.3
C61 C66 H66B 109.3
C65 C66 H66A 109.3
C65 C66 H66B 109.3
H66A C66 H66B 108.0
C93 C94 H94A 109.3
C93 C94 H94B 109.3
C93 C94 C95 111.5(5)
H94A C94 H94B 108.0
C95 C94 H94A 109.3
C95 C94 H94B 109.3
O4 C119 H11E 109.8
O4 C119 H11F 109.8
O4 C119 C120 109.5(5)
H11E C119 H11F 108.2
C120 C119 H11E 109.8
C120 C119 H11F 109.8
H42A C42 H42B 108.0
C37 C42 H42A 109.4
C37 C42 H42B 109.4
C41 C42 H42A 109.4
C41 C42 H42B 109.4
C41 C42 C37 111.1(5)
Sn3 C37 H37 105.9
C42 C37 Sn3 115.3(4)
C42 C37 H37 105.9
C38 C37 Sn3 113.0(4)
C38 C37 C42 110.0(5)
C38 C37 H37 105.9
Sn2 C31 H31 107.0
C32 C31 Sn2 112.8(3)
C32 C31 H31 107.0
C32 C31 C36 110.6(5)
C36 C31 Sn2 112.0(4)
C36 C31 H31 107.0
C1 C2 H2A 109.3
C1 C2 H2B 109.3
C1 C2 C3 111.8(6)
H2A C2 H2B 107.9
C3 C2 H2A 109.3
C3 C2 H2B 109.3
H5A C5 H5B 108.1
C6 C5 H5A 109.5
C6 C5 H5B 109.5
C4 C5 H5A 109.5
C4 C5 H5B 109.5
C4 C5 C6 110.7(6)
C37 C38 H38A 109.4
C37 C38 H38B 109.4
C37 C38 C39 111.0(5)
H38A C38 H38B 108.0
C39 C38 H38A 109.4
C39 C38 H38B 109.4
C56 C57 H57A 109.3
C56 C57 H57B 109.3
H57A C57 H57B 108.0
C58 C57 C56 111.4(5)
C58 C57 H57A 109.3
C58 C57 H57B 109.3
C31 C32 H32A 109.2
C31 C32 H32B 109.2
C31 C32 C33 112.2(5)
H32A C32 H32B 107.9
C33 C32 H32A 109.2
C33 C32 H32B 109.2
O12 C143 H14C 109.7
O12 C143 H14D 109.7
O12 C143 C144 109.8(5)
H14C C143 H14D 108.2
C144 C143 H14C 109.7
C144 C143 H14D 109.7
O3 C117 C118 108.6(4)
O3 C117 H11G 110.0
O3 C117 H11H 110.0
C118 C117 H11G 110.0
C118 C117 H11H 110.0
H11G C117 H11H 108.3
C104 C105 C106 110.4(5)
C104 C105 H10O 109.6
C104 C105 H10P 109.6
C106 C105 H10O 109.6
C106 C105 H10P 109.6
H10O C105 H10P 108.1
C96 C95 H95A 109.3
C96 C95 H95B 109.3
C94 C95 C96 111.4(5)
C94 C95 H95A 109.3
C94 C95 H95B 109.3
H95A C95 H95B 108.0
H48A C48 H48B 107.8
C43 C48 H48A 109.1
C43 C48 H48B 109.1
C43 C48 C47 112.5(5)
C47 C48 H48A 109.1
C47 C48 H48B 109.1
N2 C115 H11I 108.8
N2 C115 H11J 108.8
N2 C115 C116 113.6(6)
H11I C115 H11J 107.7
C116 C115 H11I 108.8
C116 C115 H11J 108.8
C1 C6 C5 111.3(5)
C1 C6 H6A 109.4
C1 C6 H6B 109.4
C5 C6 H6A 109.4
C5 C6 H6B 109.4
H6A C6 H6B 108.0
Sn1 C13 H13 107.6
C14 C13 Sn1 113.8(4)
C14 C13 H13 107.6
C14 C13 C18 109.3(5)
C18 C13 Sn1 110.7(4)
C18 C13 H13 107.6
C101 C100 H10Q 109.4
C101 C100 H10R 109.4
C101 C100 C99 111.2(6)
H10Q C100 H10R 108.0
C99 C100 H10Q 109.4
C99 C100 H10R 109.4
N1 C120 C119 114.0(5)
N1 C120 H12E 108.8
N1 C120 H12F 108.8
C119 C120 H12E 108.8
C119 C120 H12F 108.8
H12E C120 H12F 107.7
C13 C14 H14A 109.3
C13 C14 H14B 109.3
C13 C14 C15 111.8(5)
H14A C14 H14B 107.9
C15 C14 H14A 109.3
C15 C14 H14B 109.3
C97 C98 H98A 109.1
C97 C98 H98B 109.1
H98A C98 H98B 107.8
C99 C98 C97 112.5(6)
C99 C98 H98A 109.1
C99 C98 H98B 109.1
C59 C58 C57 111.6(5)
C59 C58 H58A 109.3
C59 C58 H58B 109.3
C57 C58 H58A 109.3
C57 C58 H58B 109.3
H58A C58 H58B 108.0
C127 N3 K2 109.9(4)
C127 N3 C139 109.8(7)
C138 N3 K2 107.4(5)
C138 N3 C127 110.5(7)
C138 N3 C139 111.0(7)
C139 N3 K2 108.1(5)
C38 C39 H39A 109.4
C38 C39 H39B 109.4
H39A C39 H39B 108.0
C40 C39 C38 111.1(5)
C40 C39 H39A 109.4
C40 C39 H39B 109.4
H51A C51 H51B 108.0
C50 C51 H51A 109.3
C50 C51 H51B 109.3
C52 C51 H51A 109.3
C52 C51 H51B 109.3
C52 C51 C50 111.4(5)
N4 C144 C143 113.9(6)
N4 C144 H14E 108.8
N4 C144 H14F 108.8
C143 C144 H14E 108.8
C143 C144 H14F 108.8
H14E C144 H14F 107.7
O7 C129 H12Q 109.8
O7 C129 H12R 109.8
O7 C129 C130 109.3(5)
H12Q C129 H12R 108.3
C130 C129 H12Q 109.8
C130 C129 H12R 109.8
C39 C40 H40A 109.2
C39 C40 H40B 109.2
C39 C40 C41 111.9(5)
H40A C40 H40B 107.9
C41 C40 H40A 109.2
C41 C40 H40B 109.2
C49 C50 C51 111.3(5)
C49 C50 H50A 109.4
C49 C50 H50B 109.4
C51 C50 H50A 109.4
C51 C50 H50B 109.4
H50A C50 H50B 108.0
C73 C74 H74A 109.0
C73 C74 H74B 109.0
C73 C74 C75 112.9(5)
H74A C74 H74B 107.8
C75 C74 H74A 109.0
C75 C74 H74B 109.0
C19 C20 H20A 109.3
C19 C20 H20B 109.3
C19 C20 C21 111.5(6)
H20A C20 H20B 108.0
C21 C20 H20A 109.3
C21 C20 H20B 109.3
C54 C53 H53A 109.4
C54 C53 H53B 109.4
H53A C53 H53B 108.0
C52 C53 C54 111.3(6)
C52 C53 H53A 109.4
C52 C53 H53B 109.4
N1 C109 H10S 108.8
N1 C109 H10T 108.8
N1 C109 C110 113.7(5)
H10S C109 H10T 107.7
C110 C109 H10S 108.8
C110 C109 H10T 108.8
C78 C77 H77A 109.7
C78 C77 H77B 109.7
H77A C77 H77B 108.2
C76 C77 C78 109.8(5)
C76 C77 H77A 109.7
C76 C77 H77B 109.7
Sn3 C43 H43 106.3
C48 C43 Sn3 110.7(4)
C48 C43 H43 106.3
C44 C43 Sn3 114.6(5)
C44 C43 C48 111.9(6)
C44 C43 H43 106.3
C85 C86 H86A 109.0
C85 C86 H86B 109.0
C85 C86 C87 113.1(5)
H86A C86 H86B 107.8
C87 C86 H86A 109.0
C87 C86 H86B 109.0
O1 C110 C109 109.3(5)
O1 C110 H11K 109.8
O1 C110 H11L 109.8
C109 C110 H11K 109.8
C109 C110 H11L 109.8
H11K C110 H11L 108.3
O6 C125 C126 110.1(5)
O6 C125 H12G 109.6
O6 C125 H12H 109.6
C126 C125 H12G 109.6
C126 C125 H12H 109.6
H12G C125 H12H 108.2
C51 C52 H52A 109.4
C51 C52 H52B 109.4
C53 C52 C51 111.3(6)
C53 C52 H52A 109.4
C53 C52 H52B 109.4
H52A C52 H52B 108.0
C13 C18 H18A 109.2
C13 C18 H18B 109.2
H18A C18 H18B 107.9
C17 C18 C13 112.2(5)
C17 C18 H18A 109.2
C17 C18 H18B 109.2
C19 C24 H24A 109.3
C19 C24 H24B 109.3
H24A C24 H24B 108.0
C23 C24 C19 111.6(7)
C23 C24 H24A 109.3
C23 C24 H24B 109.3
O8 C130 C129 110.3(5)
O8 C130 H13A 109.6
O8 C130 H13B 109.6
C129 C130 H13A 109.6
C129 C130 H13B 109.6
H13A C130 H13B 108.1
O9 C134 H134 124.4
O9 C134 C133 111.2(6)
C133 C134 H134 124.4
H22A C22 H22B 108.0
C21 C22 H22A 109.3
C21 C22 H22B 109.3
C21 C22 C23 111.5(6)
C23 C22 H22A 109.3
C23 C22 H22B 109.3
N1 C121 H12I 108.7
N1 C121 H12J 108.7
N1 C121 C122 114.0(5)
H12I C121 H12J 107.6
C122 C121 H12I 108.7
C122 C121 H12J 108.7
C74 C75 H75A 109.6
C74 C75 H75B 109.6
H75A C75 H75B 108.1
C76 C75 C74 110.4(5)
C76 C75 H75A 109.6
C76 C75 H75B 109.6
O8 C131 H13C 109.9
O8 C131 H13D 109.9
O8 C131 C132 109.0(6)
H13C C131 H13D 108.3
C132 C131 H13C 109.9
C132 C131 H13D 109.9
O3 C116 C115 108.9(6)
O3 C116 H11M 109.9
O3 C116 H11N 109.9
C115 C116 H11M 109.9
C115 C116 H11N 109.9
H11M C116 H11N 108.3
Sn2 C25 H25 109.3
C30 C25 Sn2 113.8(5)
C30 C25 H25 109.3
C26 C25 Sn2 108.8(5)
C26 C25 H25 109.3
C26 C25 C30 106.3(6)
H34A C34 H34B 108.0
C33 C34 H34A 109.4
C33 C34 H34B 109.4
C35 C34 H34A 109.4
C35 C34 H34B 109.4
C35 C34 C33 111.0(6)
O12 C142 H14G 109.7
O12 C142 H14H 109.7
O12 C142 C141 109.9(6)
H14G C142 H14H 108.2
C141 C142 H14G 109.7
C141 C142 H14H 109.7
C42 C41 C40 110.5(5)
C42 C41 H41A 109.6
C42 C41 H41B 109.6
C40 C41 H41A 109.6
C40 C41 H41B 109.6
H41A C41 H41B 108.1
O5 C123 H12K 109.9
O5 C123 H12L 109.9
O5 C123 C124 109.0(6)
H12K C123 H12L 108.3
C124 C123 H12K 109.9
C124 C123 H12L 109.9
O9 C135 H13E 109.7
O9 C135 H13F 109.7
H13E C135 H13F 108.2
C136 C135 O9 109.9(7)
C136 C135 H13E 109.7
C136 C135 H13F 109.7
C77 C76 H76A 109.4
C77 C76 H76B 109.4
C75 C76 C77 111.1(6)
C75 C76 H76A 109.4
C75 C76 H76B 109.4
H76A C76 H76B 108.0
N2 C114 H11O 108.9
N2 C114 H11P 108.9
N2 C114 C113 113.3(5)
H11O C114 H11P 107.7
C113 C114 H11O 108.9
C113 C114 H11P 108.9
C25 C30 H30A 109.5
C25 C30 H30B 109.5
H30A C30 H30B 108.1
C29 C30 C25 110.8(6)
C29 C30 H30A 109.5
C29 C30 H30B 109.5
C20 C21 H21A 109.5
C20 C21 H21B 109.5
C22 C21 C20 110.6(6)
C22 C21 H21A 109.5
C22 C21 H21B 109.5
H21A C21 H21B 108.1
C32 C33 H33A 109.4
C32 C33 H33B 109.4
C34 C33 C32 111.3(6)
C34 C33 H33A 109.4
C34 C33 H33B 109.4
H33A C33 H33B 108.0
O5 C122 C121 109.1(5)
O5 C122 H12M 109.9
O5 C122 H12N 109.9
C121 C122 H12M 109.9
C121 C122 H12N 109.9
H12M C122 H12N 108.3
C14 C15 H15A 109.4
C14 C15 H15B 109.4
H15A C15 H15B 108.0
C16 C15 C14 111.2(5)
C16 C15 H15A 109.4
C16 C15 H15B 109.4
C100 C99 C98 110.3(5)
C100 C99 H99A 109.6
C100 C99 H99B 109.6
C98 C99 H99A 109.6
C98 C99 H99B 109.6
H99A C99 H99B 108.1
O6 C124 C123 108.6(6)
O6 C124 H12O 110.0
O6 C124 H12P 110.0
C123 C124 H12O 110.0
C123 C124 H12P 110.0
H12O C124 H12P 108.3
N4 C133 C134 113.6(5)
N4 C133 H13G 108.8
N4 C133 H13H 108.8
C134 C133 H13G 108.8
C134 C133 H13H 108.8
H13G C133 H13H 107.7
O1 C111 H11Q 109.7
O1 C111 H11R 109.7
O1 C111 C112 109.6(5)
H11Q C111 H11R 108.2
C112 C111 H11Q 109.7
C112 C111 H11R 109.7
C5 C4 H4A 109.2
C5 C4 H4B 109.2
C5 C4 C3 112.2(6)
H4A C4 H4B 107.9
C3 C4 H4A 109.2
C3 C4 H4B 109.2
C15 C16 H16A 109.3
C15 C16 H16B 109.3
H16A C16 H16B 108.0
C17 C16 C15 111.5(6)
C17 C16 H16A 109.3
C17 C16 H16B 109.3
O2 C112 C111 109.0(5)
O2 C112 H11S 109.9
O2 C112 H11T 109.9
C111 C112 H11S 109.9
C111 C112 H11T 109.9
H11S C112 H11T 108.3
O2 C113 C114 108.6(5)
O2 C113 H11U 110.0
O2 C113 H11V 110.0
C114 C113 H11U 110.0
C114 C113 H11V 110.0
H11U C113 H11V 108.4
H15C C156 H15D 108.0
C155 C156 H15C 109.4
C155 C156 H15D 109.4
O15 C156 H15C 109.4
O15 C156 H15D 109.4
O15 C156 C155 111.0(12)
C31 C36 H36A 109.4
C31 C36 H36B 109.4
C31 C36 C35 111.2(6)
H36A C36 H36B 108.0
C35 C36 H36A 109.4
C35 C36 H36B 109.4
C86 C87 H87A 109.4
C86 C87 H87B 109.4
H87A C87 H87B 108.0
C88 C87 C86 111.4(6)
C88 C87 H87A 109.4
C88 C87 H87B 109.4
C24 C23 C22 111.8(6)
C24 C23 H23A 109.3
C24 C23 H23B 109.3
C22 C23 H23A 109.3
C22 C23 H23B 109.3
H23A C23 H23B 107.9
C87 C88 H88A 109.5
C87 C88 H88B 109.5
H88A C88 H88B 108.1
C89 C88 C87 110.8(6)
C89 C88 H88A 109.5
C89 C88 H88B 109.5
C48 C47 H47A 109.1
C48 C47 H47B 109.1
H47A C47 H47B 107.9
C46 C47 C48 112.3(7)
C46 C47 H47A 109.1
C46 C47 H47B 109.1
C25 C26 H26A 108.5
C25 C26 H26B 108.5
H26A C26 H26B 107.5
C27 C26 C25 115.0(7)
C27 C26 H26A 108.5
C27 C26 H26B 108.5
C26 C27 H27A 109.5
C26 C27 H27B 109.5
C26 C27 C28 110.9(7)
H27A C27 H27B 108.0
C28 C27 H27A 109.5
C28 C27 H27B 109.5
N4 C132 C131 114.2(5)
N4 C132 H13I 108.7
N4 C132 H13J 108.7
C131 C132 H13I 108.7
C131 C132 H13J 108.7
H13I C132 H13J 107.6
O7 C128 H12S 109.7
O7 C128 H12T 109.7
O7 C128 C127 109.8(6)
H12S C128 H12T 108.2
C127 C128 H12S 109.7
C127 C128 H12T 109.7
C34 C35 C36 111.2(6)
C34 C35 H35A 109.4
C34 C35 H35B 109.4
C36 C35 H35A 109.4
C36 C35 H35B 109.4
H35A C35 H35B 108.0
O11 C141 C142 109.5(6)
O11 C141 H14I 109.8
O11 C141 H14J 109.8
C142 C141 H14I 109.8
C142 C141 H14J 109.8
H14I C141 H14J 108.2
C18 C17 H17A 109.2
C18 C17 H17B 109.2
C16 C17 C18 112.1(6)
C16 C17 H17A 109.2
C16 C17 H17B 109.2
H17A C17 H17B 107.9
C30 C29 H29A 109.5
C30 C29 H29B 109.5
C30 C29 C28 110.9(9)
H29A C29 H29B 108.1
C28 C29 H29A 109.5
C28 C29 H29B 109.5
C88 C89 H89A 109.4
C88 C89 H89B 109.4
C88 C89 C90 111.3(7)
H89A C89 H89B 108.0
C90 C89 H89A 109.4
C90 C89 H89B 109.4
C27 C28 H28A 109.2
C27 C28 H28B 109.2
C29 C28 C27 112.2(7)
C29 C28 H28A 109.2
C29 C28 H28B 109.2
H28A C28 H28B 107.9
C85 C90 C89 111.8(6)
C85 C90 H90A 109.3
C85 C90 H90B 109.3
C89 C90 H90A 109.3
C89 C90 H90B 109.3
H90A C90 H90B 107.9
C2 C3 H3A 109.5
C2 C3 H3B 109.5
C4 C3 C2 110.5(7)
C4 C3 H3A 109.5
C4 C3 H3B 109.5
H3A C3 H3B 108.1
O10 C137 H13K 109.9
O10 C137 H13L 109.9
O10 C137 C138 108.8(6)
H13K C137 H13L 108.3
C138 C137 H13K 109.9
C138 C137 H13L 109.9
N3 C127 C128 113.4(7)
N3 C127 H12U 108.9
N3 C127 H12V 108.9
C128 C127 H12U 108.9
C128 C127 H12V 108.9
H12U C127 H12V 107.7
C43 C44 H44A 109.2
C43 C44 H44B 109.2
C43 C44 C45 111.8(7)
H44A C44 H44B 107.9
C45 C44 H44A 109.2
C45 C44 H44B 109.2
N3 C138 C137 116.0(8)
N3 C138 H13M 108.3
N3 C138 H13N 108.3
C137 C138 H13M 108.3
C137 C138 H13N 108.3
H13M C138 H13N 107.4
C47 C46 H46A 109.7
C47 C46 H46B 109.7
C47 C46 C45 109.6(8)
H46A C46 H46B 108.2
C45 C46 H46A 109.7
C45 C46 H46B 109.7
N3 C139 H13O 108.5
N3 C139 H13P 108.5
H13O C139 H13P 107.5
C140 C139 N3 115.2(7)
C140 C139 H13O 108.5
C140 C139 H13P 108.5
O10 C136 C135 112.3(7)
O10 C136 H13Q 109.1
O10 C136 H13R 109.1
C135 C136 H13Q 109.1
C135 C136 H13R 109.1
H13Q C136 H13R 107.9
C44 C45 C46 109.5(7)
C44 C45 H45A 109.8
C44 C45 H45B 109.8
C46 C45 H45A 109.8
C46 C45 H45B 109.8
H45A C45 H45B 108.2
H15E C154 H15F 108.8
C153 C154 H15E 110.7
C153 C154 H15F 110.7
C153 C154 C155 105.1(11)
C155 C154 H15E 110.7
C155 C154 H15F 110.7
O11 C140 C139 109.8(9)
O11 C140 H14K 109.7
O11 C140 H14L 109.7
C139 C140 H14K 109.7
C139 C140 H14L 109.7
H14K C140 H14L 108.2
C154 C153 H15G 111.6
C154 C153 H15H 111.6
C154 C153 O15 100.9(11)
H15G C153 H15H 109.4
O15 C153 H15G 111.6
O15 C153 H15H 111.6
C156 C155 C154 103.1(10)
C156 C155 H15I 111.1
C156 C155 H15J 111.1
C154 C155 H15I 111.1
C154 C155 H15J 111.1
H15I C155 H15J 109.1
H14M C146 H14N 107.6
C145 C146 H14M 108.7
C145 C146 H14N 108.7
C147 C146 H14M 108.7
C147 C146 H14N 108.7
C147 C146 C145 114.2(13)
C146 C145 H14O 112.1
C146 C145 H14P 112.1
C146 C145 O13 98.2(11)
H14O C145 H14P 109.8
O13 C145 H14O 112.1
O13 C145 H14P 112.1
H14Q C148 H14R 107.0
C147 C148 H14Q 107.5
C147 C148 H14R 107.5
C147 C148 O13 119.2(15)
O13 C148 H14Q 107.5
O13 C148 H14R 107.5
C146 C147 H14S 110.5
C146 C147 H14T 110.5
C148 C147 C146 106.1(16)
C148 C147 H14S 110.5
C148 C147 H14T 110.5
H14S C147 H14T 108.7
C156 O15 C153 108.2(13)
C148 O13 C145 90.3(12)

loop_
_geom_bond_atom_site_label_1
_geom_bond_atom_site_label_2
_geom_bond_distance
Sn4 Ge10 2.6271(8)
Sn4 C67 2.201(5)
Sn4 C61 2.197(5)
Sn4 C55 2.179(5)
Sn1 Ge4 2.6063(7)
Sn1 C7 2.173(5)
Sn1 C1 2.191(5)
Sn1 C13 2.179(5)
Sn5 Ge11 2.6582(7)
Sn5 C79 2.193(5)
Sn5 C85 2.197(5)
Sn5 C73 2.207(6)
Sn6 Ge12 2.6409(7)
Sn6 C103 2.194(5)
Sn6 C91 2.185(5)
Sn6 C97 2.192(5)
Sn3 Ge6 2.6037(7)
Sn3 C49 2.180(5)
Sn3 C37 2.179(6)
Sn3 C43 2.194(6)
Sn2 Ge5 2.5998(8)
Sn2 C19 2.190(6)
Sn2 C31 2.184(5)
Sn2 C25 2.170(7)
Pd2 Pd1 2.8853(8)
Pd2 Pd3 2.8997(6)
Pd2 Ge12 2.5349(9)
Pd2 Ge11 2.5564(8)
Pd2 Ge8 2.7193(9)
Pd2 Ge7 2.7003(8)
Pd2 Ge15 2.6633(7)
Pd2 Ge4 2.4604(7)
Pd1 Pd3 2.9096(7)
Pd1 Ge11 2.5151(7)
Pd1 Ge9 2.6893(7)
Pd1 Ge7 2.7173(8)
Pd1 Ge10 2.5250(8)
Pd1 Ge6 2.4431(7)
Pd1 Ge14 2.6431(8)
Pd3 Ge12 2.5148(8)
Pd3 Ge9 2.7277(8)
Pd3 Ge8 2.6789(7)
Pd3 Ge10 2.5140(7)
Pd3 Ge5 2.4473(7)
Pd3 Ge13 2.6862(8)
Ge12 Ge15 2.6048(8)
Ge12 Ge13 2.6207(8)
Ge12 Ge16 2.6294(8)
Ge11 Ge15 2.6087(8)
Ge11 Ge18 2.6393(9)
Ge11 Ge14 2.6295(8)
Ge9 Ge10 2.9384(8)
Ge9 Ge6 2.6293(9)
Ge9 Ge5 2.6194(8)
Ge9 Ge3 2.8620(9)
Ge8 Ge4 2.6187(9)
Ge8 Ge5 2.6166(9)
Ge8 Ge2 2.8787(9)
Ge7 Ge6 2.6196(9)
Ge7 Ge4 2.6191(8)
Ge7 Ge1 2.8928(9)
Ge10 Ge13 2.5946(8)
Ge10 Ge17 2.6054(8)
Ge10 Ge14 2.6366(9)
Ge6 Ge3 2.5707(9)
Ge6 Ge1 2.5876(8)
Ge15 Ge18 2.7495(8)
Ge15 Ge16 2.7222(9)
Ge4 Ge1 2.5793(8)
Ge4 Ge2 2.5793(9)
Ge18 Ge17 2.6274(8)
Ge18 Ge14 2.7359(9)
Ge18 Ge16 2.6385(8)
Ge5 Ge3 2.5751(9)
Ge5 Ge2 2.5697(8)
Ge13 Ge17 2.7468(9)
Ge13 Ge16 2.7111(8)
Ge3 Ge1 2.7229(8)
Ge3 Ge2 2.7409(10)
Ge17 Ge14 2.7282(10)
Ge17 Ge16 2.6518(9)
Ge1 Ge2 2.7217(9)
K1 O4 2.833(4)
K1 O6 2.787(4)
K1 O3 2.831(4)
K1 O5 2.873(4)
K1 O1 2.834(4)
K1 O2 2.837(4)
K1 N1 3.005(5)
K1 N2 3.002(5)
K2 O7 2.869(4)
K2 O12 2.868(5)
K2 O8 2.840(4)
K2 O9 2.778(5)
K2 O11 2.817(5)
K2 O10 2.756(5)
K2 N4 2.978(5)
K2 N3 2.994(6)
O4 C118 1.423(6)
O4 C119 1.420(6)
O6 C125 1.427(8)
O6 C124 1.424(8)
O7 C129 1.416(7)
O7 C128 1.416(8)
O3 C117 1.429(7)
O3 C116 1.418(7)
O5 C123 1.424(8)
O5 C122 1.417(8)
C9 H9A 0.9900
C9 H9B 0.9900
C9 C8 1.529(7)
C9 C10 1.520(8)
C8 H8A 0.9900
C8 H8B 0.9900
C8 C7 1.528(7)
O12 C143 1.417(8)
O12 C142 1.421(8)
O1 C110 1.425(8)
O1 C111 1.428(8)
C67 H67 1.0000
C67 C68 1.534(7)
C67 C72 1.522(7)
O8 C130 1.414(7)
O8 C131 1.422(7)
O2 C112 1.429(8)
O2 C113 1.425(8)
C79 H79 1.0000
C79 C84 1.527(7)
C79 C80 1.528(7)
C103 H103 1.0000
C103 C108 1.541(6)
C103 C104 1.531(7)
C91 H91 1.0000
C91 C92 1.530(7)
C91 C96 1.540(7)
C92 H92A 0.9900
C92 H92B 0.9900
C92 C93 1.529(7)
C10 H10A 0.9900
C10 H10B 0.9900
C10 C11 1.528(8)
C108 H10C 0.9900
C108 H10D 0.9900
C108 C107 1.537(7)
C7 H7 1.0000
C7 C12 1.534(7)
C84 H84A 0.9900
C84 H84B 0.9900
C84 C83 1.525(7)
C61 H61 1.0000
C61 C62 1.531(7)
C61 C66 1.530(7)
C82 H82A 0.9900
C82 H82B 0.9900
C82 C83 1.523(7)
C82 C81 1.522(7)
C55 H55 1.0000
C55 C60 1.530(6)
C55 C56 1.540(8)
C104 H10E 0.9900
C104 H10F 0.9900
C104 C105 1.521(8)
C96 H96A 0.9900
C96 H96B 0.9900
C96 C95 1.536(8)
O9 C134 1.393(9)
O9 C135 1.462(9)
C85 H85 1.0000
C85 C86 1.514(9)
C85 C90 1.525(8)
C59 H59A 0.9900
C59 H59B 0.9900
C59 C60 1.534(7)
C59 C58 1.511(10)
C60 H60A 0.9900
C60 H60B 0.9900
C107 H10G 0.9900
C107 H10H 0.9900
C107 C106 1.524(8)
C97 H97 1.0000
C97 C102 1.531(7)
C97 C98 1.530(8)
C19 H19 1.0000
C19 C20 1.516(9)
C19 C24 1.539(9)
C73 H73 1.0000
C73 C78 1.527(8)
C73 C74 1.517(8)
N1 C120 1.476(7)
N1 C109 1.467(8)
N1 C121 1.471(8)
N2 C126 1.459(8)
N2 C115 1.485(9)
N2 C114 1.471(8)
C83 H83A 0.9900
C83 H83B 0.9900
C78 H78A 0.9900
C78 H78B 0.9900
C78 C77 1.539(8)
C11 H11A 0.9900
C11 H11B 0.9900
C11 C12 1.525(7)
C106 H10I 0.9900
C106 H10J 0.9900
C106 C105 1.536(8)
C93 H93A 0.9900
C93 H93B 0.9900
C93 C94 1.519(8)
C49 H49 1.0000
C49 C54 1.531(8)
C49 C50 1.535(7)
C68 H68A 0.9900
C68 H68B 0.9900
C68 C69 1.530(7)
C69 H69A 0.9900
C69 H69B 0.9900
C69 C70 1.525(8)
C101 H10K 0.9900
C101 H10L 0.9900
C101 C102 1.543(8)
C101 C100 1.522(9)
C12 H12A 0.9900
C12 H12B 0.9900
C81 H81A 0.9900
C81 H81B 0.9900
C81 C80 1.544(7)
C63 H63A 0.9900
C63 H63B 0.9900
C63 C64 1.522(8)
C63 C62 1.539(7)
C54 H54A 0.9900
C54 H54B 0.9900
C54 C53 1.531(8)
C71 H71A 0.9900
C71 H71B 0.9900
C71 C72 1.534(7)
C71 C70 1.521(8)
C80 H80A 0.9900
C80 H80B 0.9900
C72 H72A 0.9900
C72 H72B 0.9900
C1 H1 1.0000
C1 C2 1.513(8)
C1 C6 1.537(7)
C64 H64A 0.9900
C64 H64B 0.9900
C64 C65 1.519(8)
C126 H12C 0.9900
C126 H12D 0.9900
C126 C125 1.495(11)
C102 H10M 0.9900
C102 H10N 0.9900
C62 H62A 0.9900
C62 H62B 0.9900
C118 H11C 0.9900
C118 H11D 0.9900
C118 C117 1.494(8)
O11 C141 1.420(10)
O11 C140 1.427(10)
C56 H56A 0.9900
C56 H56B 0.9900
C56 C57 1.532(8)
C70 H70A 0.9900
C70 H70B 0.9900
O10 C137 1.430(10)
O10 C136 1.419(10)
N4 C144 1.470(8)
N4 C133 1.475(8)
N4 C132 1.463(8)
C65 H65A 0.9900
C65 H65B 0.9900
C65 C66 1.550(8)
C66 H66A 0.9900
C66 H66B 0.9900
C94 H94A 0.9900
C94 H94B 0.9900
C94 C95 1.519(9)
C119 H11E 0.9900
C119 H11F 0.9900
C119 C120 1.516(8)
C42 H42A 0.9900
C42 H42B 0.9900
C42 C37 1.537(7)
C42 C41 1.518(9)
C37 H37 1.0000
C37 C38 1.528(7)
C31 H31 1.0000
C31 C32 1.525(7)
C31 C36 1.536(8)
C2 H2A 0.9900
C2 H2B 0.9900
C2 C3 1.537(9)
C5 H5A 0.9900
C5 H5B 0.9900
C5 C6 1.550(9)
C5 C4 1.487(11)
C38 H38A 0.9900
C38 H38B 0.9900
C38 C39 1.537(9)
C57 H57A 0.9900
C57 H57B 0.9900
C57 C58 1.525(9)
C32 H32A 0.9900
C32 H32B 0.9900
C32 C33 1.530(8)
C143 H14C 0.9900
C143 H14D 0.9900
C143 C144 1.502(10)
C117 H11G 0.9900
C117 H11H 0.9900
C105 H10O 0.9900
C105 H10P 0.9900
C95 H95A 0.9900
C95 H95B 0.9900
C48 H48A 0.9900
C48 H48B 0.9900
C48 C43 1.529(8)
C48 C47 1.536(9)
C115 H11I 0.9900
C115 H11J 0.9900
C115 C116 1.506(10)
C6 H6A 0.9900
C6 H6B 0.9900
C13 H13 1.0000
C13 C14 1.517(8)
C13 C18 1.535(8)
C100 H10Q 0.9900
C100 H10R 0.9900
C100 C99 1.523(9)
C120 H12E 0.9900
C120 H12F 0.9900
C14 H14A 0.9900
C14 H14B 0.9900
C14 C15 1.537(8)
C98 H98A 0.9900
C98 H98B 0.9900
C98 C99 1.526(9)
C58 H58A 0.9900
C58 H58B 0.9900
N3 C127 1.457(10)
N3 C138 1.453(12)
N3 C139 1.486(11)
C39 H39A 0.9900
C39 H39B 0.9900
C39 C40 1.512(9)
C51 H51A 0.9900
C51 H51B 0.9900
C51 C50 1.543(9)
C51 C52 1.514(11)
C144 H14E 0.9900
C144 H14F 0.9900
C129 H12Q 0.9900
C129 H12R 0.9900
C129 C130 1.472(9)
C40 H40A 0.9900
C40 H40B 0.9900
C40 C41 1.533(9)
C50 H50A 0.9900
C50 H50B 0.9900
C74 H74A 0.9900
C74 H74B 0.9900
C74 C75 1.543(10)
C20 H20A 0.9900
C20 H20B 0.9900
C20 C21 1.539(8)
C53 H53A 0.9900
C53 H53B 0.9900
C53 C52 1.509(11)
C109 H10S 0.9900
C109 H10T 0.9900
C109 C110 1.517(10)
C77 H77A 0.9900
C77 H77B 0.9900
C77 C76 1.523(10)
C43 H43 1.0000
C43 C44 1.475(10)
C86 H86A 0.9900
C86 H86B 0.9900
C86 C87 1.532(8)
C110 H11K 0.9900
C110 H11L 0.9900
C125 H12G 0.9900
C125 H12H 0.9900
C52 H52A 0.9900
C52 H52B 0.9900
C18 H18A 0.9900
C18 H18B 0.9900
C18 C17 1.525(9)
C24 H24A 0.9900
C24 H24B 0.9900
C24 C23 1.519(10)
C130 H13A 0.9900
C130 H13B 0.9900
C134 H134 0.9500
C134 C133 1.499(10)
C22 H22A 0.9900
C22 H22B 0.9900
C22 C21 1.537(12)
C22 C23 1.538(13)
C121 H12I 0.9900
C121 H12J 0.9900
C121 C122 1.494(11)
C75 H75A 0.9900
C75 H75B 0.9900
C75 C76 1.511(11)
C131 H13C 0.9900
C131 H13D 0.9900
C131 C132 1.515(10)
C116 H11M 0.9900
C116 H11N 0.9900
C25 H25 1.0000
C25 C30 1.645(11)
C25 C26 1.534(9)
C34 H34A 0.9900
C34 H34B 0.9900
C34 C33 1.522(10)
C34 C35 1.521(10)
C142 H14G 0.9900
C142 H14H 0.9900
C142 C141 1.479(11)
C41 H41A 0.9900
C41 H41B 0.9900
C123 H12K 0.9900
C123 H12L 0.9900
C123 C124 1.495(11)
C135 H13E 0.9900
C135 H13F 0.9900
C135 C136 1.456(12)
C76 H76A 0.9900
C76 H76B 0.9900
C114 H11O 0.9900
C114 H11P 0.9900
C114 C113 1.500(10)
C30 H30A 0.9900
C30 H30B 0.9900
C30 C29 1.485(12)
C21 H21A 0.9900
C21 H21B 0.9900
C33 H33A 0.9900
C33 H33B 0.9900
C122 H12M 0.9900
C122 H12N 0.9900
C15 H15A 0.9900
C15 H15B 0.9900
C15 C16 1.517(9)
C99 H99A 0.9900
C99 H99B 0.9900
C124 H12O 0.9900
C124 H12P 0.9900
C133 H13G 0.9900
C133 H13H 0.9900
C111 H11Q 0.9900
C111 H11R 0.9900
C111 C112 1.496(10)
C4 H4A 0.9900
C4 H4B 0.9900
C4 C3 1.528(12)
C16 H16A 0.9900
C16 H16B 0.9900
C16 C17 1.495(11)
C112 H11S 0.9900
C112 H11T 0.9900
C113 H11U 0.9900
C113 H11V 0.9900
C156 H15C 0.9900
C156 H15D 0.9900
C156 C155 1.477(15)
C156 O15 1.172(15)
C36 H36A 0.9900
C36 H36B 0.9900
C36 C35 1.539(9)
C87 H87A 0.9900
C87 H87B 0.9900
C87 C88 1.510(9)
C23 H23A 0.9900
C23 H23B 0.9900
C88 H88A 0.9900
C88 H88B 0.9900
C88 C89 1.495(13)
C47 H47A 0.9900
C47 H47B 0.9900
C47 C46 1.459(11)
C26 H26A 0.9900
C26 H26B 0.9900
C26 C27 1.497(11)
C27 H27A 0.9900
C27 H27B 0.9900
C27 C28 1.519(13)
C132 H13I 0.9900
C132 H13J 0.9900
C128 H12S 0.9900
C128 H12T 0.9900
C128 C127 1.512(11)
C35 H35A 0.9900
C35 H35B 0.9900
C141 H14I 0.9900
C141 H14J 0.9900
C17 H17A 0.9900
C17 H17B 0.9900
C29 H29A 0.9900
C29 H29B 0.9900
C29 C28 1.496(14)
C89 H89A 0.9900
C89 H89B 0.9900
C89 C90 1.545(10)
C28 H28A 0.9900
C28 H28B 0.9900
C90 H90A 0.9900
C90 H90B 0.9900
C3 H3A 0.9900
C3 H3B 0.9900
C137 H13K 0.9900
C137 H13L 0.9900
C137 C138 1.484(13)
C127 H12U 0.9900
C127 H12V 0.9900
C44 H44A 0.9900
C44 H44B 0.9900
C44 C45 1.543(10)
C138 H13M 0.9900
C138 H13N 0.9900
C46 H46A 0.9900
C46 H46B 0.9900
C46 C45 1.544(11)
C139 H13O 0.9900
C139 H13P 0.9900
C139 C140 1.453(15)
C136 H13Q 0.9900
C136 H13R 0.9900
C45 H45A 0.9900
C45 H45B 0.9900
C154 H15E 0.9900
C154 H15F 0.9900
C154 C153 1.311(15)
C154 C155 1.497(16)
C140 H14K 0.9900
C140 H14L 0.9900
C153 H15G 0.9900
C153 H15H 0.9900
C153 O15 1.666(18)
C155 H15I 0.9900
C155 H15J 0.9900
C146 H14M 0.9900
C146 H14N 0.9900
C146 C145 1.441(15)
C146 C147 1.328(18)
C145 H14O 0.9900
C145 H14P 0.9900
C145 O13 1.69(2)
C148 H14Q 0.9900
C148 H14R 0.9900
C148 C147 1.228(18)
C148 O13 1.58(2)
C147 H14S 0.9900
C147 H14T 0.9900

loop_
_geom_torsion_atom_site_label_1
_geom_torsion_atom_site_label_2
_geom_torsion_atom_site_label_3
_geom_torsion_atom_site_label_4
_geom_torsion
Sn4 C67 C68 C69 -175.9(4)
Sn4 C67 C72 C71 177.0(3)
Sn4 C61 C62 C63 174.4(3)
Sn4 C61 C66 C65 -173.3(3)
Sn4 C55 C60 C59 172.5(4)
Sn4 C55 C56 C57 -171.9(4)
Sn1 C7 C12 C11 178.0(3)
Sn1 C1 C2 C3 -179.7(6)
Sn1 C1 C6 C5 -179.7(5)
Sn1 C13 C14 C15 180.0(4)
Sn1 C13 C18 C17 179.0(6)
Sn5 C79 C84 C83 174.7(3)
Sn5 C79 C80 C81 -174.4(4)
Sn5 C85 C86 C87 179.3(4)
Sn5 C85 C90 C89 -177.4(7)
Sn5 C73 C78 C77 -176.6(4)
Sn5 C73 C74 C75 178.8(4)
Sn6 C103 C108 C107 176.5(4)
Sn6 C103 C104 C105 -172.5(4)
Sn6 C91 C92 C93 -178.4(3)
Sn6 C91 C96 C95 174.2(4)
Sn6 C97 C102 C101 -179.3(4)
Sn6 C97 C98 C99 179.3(4)
Sn3 C49 C54 C53 179.2(4)
Sn3 C49 C50 C51 -178.9(4)
Sn3 C37 C38 C39 -172.9(4)
Sn3 C43 C44 C45 -179.9(6)
Sn2 C19 C20 C21 -175.6(4)
Sn2 C19 C24 C23 177.0(4)
Sn2 C31 C32 C33 -179.3(5)
Sn2 C31 C36 C35 178.6(5)
Sn2 C25 C30 C29 174.5(7)
Sn2 C25 C26 C27 -176.0(6)
K1 O4 C118 C117 -51.2(5)
K1 O4 C119 C120 51.6(6)
K1 O6 C125 C126 49.0(6)
K1 O6 C124 C123 -51.7(7)
K1 O3 C117 C118 -47.2(6)
K1 O3 C116 C115 48.3(7)
K1 O5 C123 C124 -44.8(7)
K1 O5 C122 C121 51.1(6)
K1 O1 C110 C109 48.3(7)
K1 O1 C111 C112 -53.4(6)
K1 O2 C112 C111 -44.5(6)
K1 O2 C113 C114 47.4(6)
K1 N1 C120 C119 43.5(6)
K1 N1 C109 C110 46.2(6)
K1 N1 C121 C122 42.9(6)
K1 N2 C126 C125 48.8(6)
K1 N2 C115 C116 44.8(7)
K1 N2 C114 C113 43.3(7)
K2 O7 C129 C130 53.9(6)
K2 O7 C128 C127 -44.0(9)
K2 O12 C143 C144 -45.9(7)
K2 O12 C142 C141 54.5(7)
K2 O8 C130 C129 40.8(6)
K2 O8 C131 C132 -45.9(6)
K2 O9 C134 C133 -48.6(7)
K2 O9 C135 C136 43.8(7)
K2 O11 C141 C142 42.1(7)
K2 O11 C140 C139 -45.7(9)
K2 O10 C137 C138 -41.5(11)
K2 O10 C136 C135 47.8(9)
K2 N4 C144 C143 -47.4(6)
K2 N4 C133 C134 -42.6(7)
K2 N4 C132 C131 -46.1(7)
K2 N3 C127 C128 -47.9(8)
K2 N3 C138 C137 -46.6(9)
K2 N3 C139 C140 -45.8(10)
O4 C118 C117 O3 66.1(6)
O4 C119 C120 N1 -66.1(7)
O7 C129 C130 O8 -63.3(7)
O7 C128 C127 N3 63.1(10)
O5 C123 C124 O6 63.6(7)
C9 C8 C7 Sn1 -178.6(3)
C9 C8 C7 C12 -55.5(5)
C9 C10 C11 C12 57.3(6)
C8 C9 C10 C11 -56.8(6)
C8 C7 C12 C11 55.9(5)
O12 C143 C144 N4 64.7(8)
O12 C142 C141 O11 -65.5(8)
O1 C111 C112 O2 66.2(7)
C67 C68 C69 C70 -56.7(6)
O8 C131 C132 N4 63.0(8)
C79 C84 C83 C82 58.1(5)
C103 C108 C107 C106 53.9(6)
C103 C104 C105 C106 -58.4(7)
C91 C92 C93 C94 56.3(6)
C91 C96 C95 C94 -52.8(6)
C92 C91 C96 C95 50.6(6)
C92 C93 C94 C95 -57.5(6)
C10 C9 C8 C7 56.2(6)
C10 C11 C12 C7 -56.7(6)
C108 C103 C104 C105 59.0(6)
C108 C107 C106 C105 -52.3(7)
C84 C79 C80 C81 56.8(6)
C82 C81 C80 C79 -55.1(7)
C55 C56 C57 C58 -56.3(7)
C104 C103 C108 C107 -55.8(6)
C96 C91 C92 C93 -52.7(5)
O9 C134 C133 N4 63.1(8)
O9 C135 C136 O10 -62.1(9)
C85 C86 C87 C88 54.7(8)
C60 C55 C56 C57 57.6(6)
C60 C59 C58 C57 -55.1(7)
C107 C106 C105 C104 53.9(7)
C97 C98 C99 C100 -56.7(8)
C19 C20 C21 C22 -56.4(8)
C19 C24 C23 C22 54.4(8)
C73 C78 C77 C76 -55.9(7)
C73 C74 C75 C76 55.9(7)
N1 C109 C110 O1 -65.5(8)
N1 C121 C122 O5 -64.3(7)
N2 C126 C125 O6 -69.7(7)
N2 C115 C116 O3 -63.2(8)
N2 C114 C113 O2 -60.1(8)
C83 C82 C81 C80 53.3(6)
C78 C73 C74 C75 -53.1(6)
C78 C77 C76 C75 57.3(8)
C93 C94 C95 C96 56.2(6)
C49 C54 C53 C52 -55.6(8)
C68 C67 C72 C71 -56.7(5)
C68 C69 C70 C71 54.7(6)
C101 C100 C99 C98 56.9(8)
C81 C82 C83 C84 -54.9(6)
C63 C64 C65 C66 54.7(6)
C54 C49 C50 C51 -53.3(6)
C54 C53 C52 C51 56.6(8)
C80 C79 C84 C83 -58.5(5)
C72 C67 C68 C69 57.4(6)
C72 C71 C70 C69 -54.7(6)
C1 C2 C3 C4 -55.6(10)
C64 C63 C62 C61 55.4(6)
C64 C65 C66 C61 -56.3(6)
C126 N2 C115 C116 -71.0(7)
C126 N2 C114 C113 160.3(6)
C102 C97 C98 C99 55.1(7)
C102 C101 C100 C99 -56.4(7)
C62 C61 C66 C65 56.9(5)
C62 C63 C64 C65 -54.8(6)
C118 O4 C119 C120 -177.9(5)
C56 C55 C60 C59 -57.8(6)
C56 C57 C58 C59 55.5(7)
C70 C71 C72 C67 56.4(6)
O10 C137 C138 N3 60.4(12)
C66 C61 C62 C63 -56.1(5)
C119 O4 C118 C117 177.2(5)
C42 C37 C38 C39 56.7(7)
C37 C42 C41 C40 56.8(8)
C37 C38 C39 C40 -55.7(8)
C31 C32 C33 C34 -55.1(8)
C31 C36 C35 C34 56.1(10)
C2 C1 C6 C5 -55.5(8)
C5 C4 C3 C2 55.8(11)
C38 C39 C40 C41 54.9(9)
C32 C31 C36 C35 -54.6(8)
C143 O12 C142 C141 -173.1(6)
C117 O3 C116 C115 -175.1(6)
C48 C43 C44 C45 52.9(10)
C48 C47 C46 C45 -57.6(11)
C115 N2 C126 C125 167.1(5)
C115 N2 C114 C113 -77.8(7)
C6 C1 C2 C3 55.8(9)
C6 C5 C4 C3 -55.9(10)
C13 C14 C15 C16 -56.3(8)
C13 C18 C17 C16 54.9(10)
C100 C101 C102 C97 55.7(7)
C120 N1 C109 C110 164.5(5)
C120 N1 C121 C122 -76.3(6)
C14 C13 C18 C17 -54.9(8)
C14 C15 C16 C17 54.6(9)
C98 C97 C102 C101 -54.3(7)
C58 C59 C60 C55 56.4(6)
N3 C139 C140 O11 62.8(11)
C39 C40 C41 C42 -55.6(8)
C144 N4 C133 C134 -162.0(6)
C144 N4 C132 C131 73.7(7)
C129 O7 C128 C127 -176.9(7)
C50 C49 C54 C53 54.0(6)
C50 C51 C52 C53 -56.2(8)
C74 C73 C78 C77 53.6(6)
C74 C75 C76 C77 -57.3(8)
C20 C19 C24 C23 -56.1(7)
C109 N1 C120 C119 -74.9(6)
C109 N1 C121 C122 162.5(5)
C43 C48 C47 C46 52.8(10)
C43 C44 C45 C46 -57.9(12)
C86 C85 C90 C89 53.7(10)
C86 C87 C88 C89 -55.5(9)
C110 O1 C111 C112 173.0(6)
C125 O6 C124 C123 174.1(5)
C52 C51 C50 C49 54.6(7)
C18 C13 C14 C15 55.7(7)
C24 C19 C20 C21 57.1(7)
C130 O8 C131 C132 171.7(5)
C134 O9 C135 C136 179.5(6)
C121 N1 C120 C119 163.9(5)
C121 N1 C109 C110 -74.6(7)
C131 O8 C130 C129 -176.4(5)
C116 O3 C117 C118 174.4(5)
C25 C30 C29 C28 -59.1(10)
C25 C26 C27 C28 54.7(10)
C142 O12 C143 C144 -175.4(6)
C41 C42 C37 Sn3 173.0(4)
C41 C42 C37 C38 -57.8(7)
C123 O5 C122 C121 -172.8(5)
C135 O9 C134 C133 177.5(6)
C114 N2 C126 C125 -72.1(7)
C114 N2 C115 C116 167.2(6)
C30 C25 C26 C27 -53.0(9)
C30 C29 C28 C27 59.3(11)
C21 C22 C23 C24 -53.6(9)
C33 C34 C35 C36 -56.3(10)
C122 O5 C123 C124 178.3(6)
C15 C16 C17 C18 -54.0(10)
C124 O6 C125 C126 -176.2(5)
C133 N4 C144 C143 71.5(7)
C133 N4 C132 C131 -165.0(6)
C111 O1 C110 C109 179.6(6)
C4 C5 C6 C1 55.8(8)
C112 O2 C113 C114 -173.0(5)
C113 O2 C112 C111 173.6(5)
C36 C31 C32 C33 54.4(8)
C87 C88 C89 C90 56.7(10)
C23 C22 C21 C20 54.0(9)
C88 C89 C90 C85 -56.7(12)
C47 C48 C43 Sn3 -178.8(5)
C47 C48 C43 C44 -49.5(9)
C47 C46 C45 C44 59.7(12)
C26 C25 C30 C29 54.7(9)
C26 C27 C28 C29 -55.1(11)
C132 N4 C144 C143 -167.5(6)
C132 N4 C133 C134 77.1(8)
C128 O7 C129 C130 -170.6(6)
C35 C34 C33 C32 55.6(9)
C141 O11 C140 C139 173.9(7)
C90 C85 C86 C87 -53.2(8)
C137 O10 C136 C135 -171.6(8)
C127 N3 C138 C137 -166.5(8)
C127 N3 C139 C140 74.2(10)
C138 N3 C127 C128 70.5(9)
C138 N3 C139 C140 -163.4(8)
C139 N3 C127 C128 -166.7(7)
C139 N3 C138 C137 71.4(10)
C136 O10 C137 C138 -178.8(8)
C154 C153 O15 C156 -21.4(15)
C140 O11 C141 C142 -176.6(7)
C153 C154 C155 C156 -34.0(13)
C155 C156 O15 C153 -0.6(15)
C155 C154 C153 O15 31.6(13)
C146 C145 O13 C148 -28.3(13)
C145 C146 C147 C148 -23(2)
C147 C146 C145 O13 35.1(16)
C147 C148 O13 C145 21(2)
O15 C156 C155 C154 19.7(15)
O13 C148 C147 C146 -2(2)

loop_
_smtbx_masks_void_nr
_smtbx_masks_void_average_x
_smtbx_masks_void_average_y
_smtbx_masks_void_average_z
_smtbx_masks_void_volume
_smtbx_masks_void_count_electrons
1 0.000 0.000 0.000 358.9 98.5
2 -0.031 0.468 0.925 10.1 0.0
3 0.031 0.532 0.075 10.1 0.0
4 0.166 0.239 0.328 11.6 0.0
5 0.331 0.002 0.267 15.3 0.0
6 0.500 0.000 0.500 325.5 61.8
7 0.422 0.137 0.885 9.6 0.0
8 0.578 0.863 0.115 9.6 0.0
9 0.669 0.998 0.733 15.3 0.0
10 0.834 0.761 0.672 11.6 0.0
